data_4103385
loop_
_publ_author_name
'Shou-Tian Zheng'
'Jie Zhang'
'Xin-Xiong Li'
'Wei-Hui Fang'
'Guo-Yu Yang'

_publ_contact_author_address
; State Key Laboratory of The Structural Chemistry
Fujian Institute of Research on the structure of matter
Chinese Academy of Sciences
Fuzhou, Fujian 350002
P. R. China
;
_publ_contact_author_email ygy@ms.fjirsm.ac.cn
_publ_contact_author_fax '86 591 3710051'
_publ_contact_author_name 'Professor Guo-Yu Yang'
_publ_contact_author_phone '86 591 3710051'
_publ_section_title
;
 cubic Polyoxometalate-Organic Molecular Cage
;
_journal_name_full 'Journal of the American Chemical Society'
_journal_page_first 15102
_journal_page_last 15103
_journal_paper_doi 10.1021/ja105986b
_journal_volume 132
_journal_year 2010
_chemical_formula_sum 'C236 H616 N104 Ni54 O434 P8 W72'
_chemical_formula_weight 28511.63
_chemical_name_systematic
; 
 ? 
;
_space_group_IT_number 148
_symmetry_cell_setting hexagonal
_symmetry_space_group_name_Hall '-R 3'
_symmetry_space_group_name_H-M 'R -3 :H'
_atom_sites_solution_hydrogens geom
_atom_sites_solution_primary direct
_atom_sites_solution_secondary difmap
_audit_creation_method SHELXL-97
_cell_angle_alpha 90.00
_cell_angle_beta 90.00
_cell_angle_gamma 120.00
_cell_formula_units_Z 3
_cell_length_a 33.915(5)
_cell_length_b 33.915(5)
_cell_length_c 59.795(8)
_cell_measurement_reflns_used 43800
_cell_measurement_temperature 293(2)
_cell_measurement_theta_max 27.48
_cell_measurement_theta_min 2.20
_cell_volume 59563(15)
_computing_cell_refinement 'CrystalClear (Rigaku Corp., 2000)'
_computing_data_collection 'CrystalClear (Rigaku Corp., 2000)'
_computing_data_reduction 'CrystalClear (Rigaku Corp., 2000)'
_computing_molecular_graphics SHELXTL
_computing_publication_material SHELXTL
_computing_structure_refinement 'SHELXL-97 (Sheldrick, 1997)'
_computing_structure_solution 'SHELXS-97 (Sheldrick, 1990)'
_diffrn_ambient_temperature 293(2)
_diffrn_measured_fraction_theta_full 0.955
_diffrn_measured_fraction_theta_max 0.955
_diffrn_measurement_device_type 'mercury CCD'
_diffrn_measurement_method dtprofit.ref
_diffrn_radiation_monochromator graphite
_diffrn_radiation_source 'fine-focus sealed tube'
_diffrn_radiation_type MoK\a
_diffrn_radiation_wavelength 0.71073
_diffrn_reflns_av_R_equivalents 0.1221
_diffrn_reflns_av_sigmaI/netI 0.0705
_diffrn_reflns_limit_h_max 43
_diffrn_reflns_limit_h_min -42
_diffrn_reflns_limit_k_max 43
_diffrn_reflns_limit_k_min -44
_diffrn_reflns_limit_l_max 77
_diffrn_reflns_limit_l_min -66
_diffrn_reflns_number 146332
_diffrn_reflns_theta_full 27.48
_diffrn_reflns_theta_max 27.48
_diffrn_reflns_theta_min 2.29
_diffrn_standards_decay_% none
_diffrn_standards_interval_count none
_diffrn_standards_interval_time none
_diffrn_standards_number none
_exptl_absorpt_coefficient_mu 11.728
_exptl_absorpt_correction_T_max 0.136
_exptl_absorpt_correction_T_min 0.091
_exptl_absorpt_correction_type multi-scan
_exptl_absorpt_process_details 'SADABS (Sheldrick, 1996)'
_exptl_crystal_colour green
_exptl_crystal_density_diffrn 2.385
_exptl_crystal_density_method 'not measured'
_exptl_crystal_description block
_exptl_crystal_F_000 39576
_exptl_crystal_size_max 0.22
_exptl_crystal_size_mid 0.18
_exptl_crystal_size_min 0.17
_refine_diff_density_max 2.648
_refine_diff_density_min -2.604
_refine_diff_density_rms 0.287
_refine_ls_extinction_coef 0.0000228(14)
_refine_ls_extinction_expression Fc^*^=kFc[1+0.001xFc^2^\l^3^/sin(2\q)]^-1/4^
_refine_ls_extinction_method SHELXL
_refine_ls_goodness_of_fit_ref 1.072
_refine_ls_hydrogen_treatment constr
_refine_ls_matrix_type full
_refine_ls_number_parameters 1337
_refine_ls_number_reflns 28964
_refine_ls_number_restraints 6
_refine_ls_restrained_S_all 1.072
_refine_ls_R_factor_all 0.1175
_refine_ls_R_factor_gt 0.0959
_refine_ls_shift/su_max 0.001
_refine_ls_shift/su_mean 0.000
_refine_ls_structure_factor_coef Fsqd
_refine_ls_weighting_details 'calc w=1/[\s^2^(Fo^2^)+(0.0726P)^2^+5550.7534P] where P=(Fo^2^+2Fc^2^)/3'
_refine_ls_weighting_scheme calc
_refine_ls_wR_factor_gt 0.2131
_refine_ls_wR_factor_ref 0.2297
_reflns_number_gt 22630
_reflns_number_total 28964
_reflns_threshold_expression >2sigma(I)
_cod_data_source_file ja105986b_si_002.cif
_cod_data_source_block 1
_cod_depositor_comments
;
The following automatic conversions were performed:

'_exptl_absorpt_correction_type' value 'Multi-scan' changed to
'multi-scan' according to the built-in table from CIF Core dictionary
named 'cif_core.dic' version 2.4.1 from 2010-06-29.

Automatic conversion script
Id: cif_fix_values 1715 2011-07-08 13:25:40Z adriana 
;
_cod_original_cell_volume 59564(15)
_cod_original_sg_symbol_H-M 'R -3'
_cod_database_code 4103385

loop_
_symmetry_equiv_pos_as_xyz
'x, y, z'
'-y, x-y, z'
'-x+y, -x, z'
'x+2/3, y+1/3, z+1/3'
'-y+2/3, x-y+1/3, z+1/3'
'-x+y+2/3, -x+1/3, z+1/3'
'x+1/3, y+2/3, z+2/3'
'-y+1/3, x-y+2/3, z+2/3'
'-x+y+1/3, -x+2/3, z+2/3'
'-x, -y, -z'
'y, -x+y, -z'
'x-y, x, -z'
'-x+2/3, -y+1/3, -z+1/3'
'y+2/3, -x+y+1/3, -z+1/3'
'x-y+2/3, x+1/3, -z+1/3'
'-x+1/3, -y+2/3, -z+2/3'
'y+1/3, -x+y+2/3, -z+2/3'
'x-y+1/3, x+2/3, -z+2/3'

loop_
_atom_site_label
_atom_site_type_symbol
_atom_site_fract_x
_atom_site_fract_y
_atom_site_fract_z
_atom_site_U_iso_or_equiv
_atom_site_adp_type
_atom_site_occupancy
_atom_site_symmetry_multiplicity
_atom_site_calc_flag
_atom_site_refinement_flags
P1 P 0.74396(15) -0.00347(16) -0.07689(7) 0.0420(9) Uani 1 1 d .
P2 P 0.6667 0.3333 0.09209(12) 0.0440(16) Uani 1 3 d S
Ni1 Ni 0.70368(7) 0.02297(7) -0.12080(3) 0.0404(4) Uani 1 1 d .
Ni2 Ni 0.64390(7) 0.27163(7) 0.04603(4) 0.0400(4) Uani 1 1 d .
Ni3 Ni 0.69796(7) 0.06162(8) -0.07378(3) 0.0442(5) Uani 1 1 d .
Ni4 Ni 0.79274(8) 0.09964(8) -0.09800(4) 0.0493(5) Uani 1 1 d .
Ni5 Ni 0.61259(7) -0.00933(8) -0.10115(4) 0.0446(5) Uani 1 1 d .
Ni6 Ni 0.80100(8) 0.07114(9) -0.14392(4) 0.0519(6) Uani 1 1 d .
Ni7 Ni 0.73645(8) 0.28378(8) 0.04268(4) 0.0473(5) Uani 1 1 d .
Ni8 Ni 0.77877(8) 0.13886(10) -0.05287(4) 0.0591(7) Uani 1 1 d .
Ni9 Ni 0.40872(11) 0.36757(14) 0.04069(5) 0.0779(9) Uani 1 1 d .
W1 W 0.74867(3) -0.04978(3) -0.129932(12) 0.04752(18) Uani 1 1 d .
W2 W 0.64514(3) -0.09319(2) -0.103175(12) 0.04693(18) Uani 1 1 d .
W3 W 0.57145(3) 0.21947(3) 0.092860(15) 0.0584(2) Uani 1 1 d .
W4 W 0.63683(3) -0.04726(3) -0.048565(12) 0.04921(19) Uani 1 1 d .
W5 W 0.67969(3) 0.23588(3) 0.094204(15) 0.0594(2) Uani 1 1 d .
W6 W 0.72593(3) -0.11774(3) -0.083311(15) 0.0615(2) Uani 1 1 d .
W7 W 0.85384(13) 0.04287(9) -0.10264(6) 0.0468(6) Uani 0.71 1 d P
W7A W 0.8514(3) 0.0295(2) -0.10045(14) 0.0383(11) Uani 0.29 1 d P
W8 W 0.73513(14) 0.03865(9) -0.02372(6) 0.0497(6) Uani 0.70 1 d P
W8A W 0.7324(3) 0.0251(2) -0.02170(13) 0.0438(12) Uani 0.30 1 d P
W9 W 0.84690(8) 0.08682(6) -0.05183(4) 0.0492(4) Uani 0.70 1 d P
W9A W 0.84393(16) 0.07000(13) -0.04947(8) 0.0418(8) Uani 0.30 1 d P
W10 W 0.71783(12) -0.07078(8) -0.02741(6) 0.0534(6) Uani 0.69 1 d P
W10A W 0.7080(2) -0.08610(17) -0.02805(14) 0.0503(13) Uani 0.31 1 d P
W11 W 0.83210(8) -0.02179(6) -0.05477(4) 0.0557(5) Uani 0.70 1 d P
W11A W 0.82371(15) -0.04053(14) -0.05408(8) 0.0464(9) Uani 0.30 1 d P
W12 W 0.63472(15) 0.26231(14) 0.14102(7) 0.0787(11) Uani 0.70 1 d P
W12A W 0.6402(3) 0.2553(3) 0.14083(15) 0.068(2) Uani 0.30 1 d P
O1 O 0.7956(5) 0.0144(5) -0.0727(2) 0.059(3) Uani 1 1 d .
O2 O 0.8983(5) 0.0558(6) -0.1186(3) 0.072(4) Uani 1 1 d .
O3 O 0.7226(6) -0.1699(5) -0.0811(3) 0.073(4) Uani 1 1 d .
O4 O 0.6644(5) -0.1357(5) -0.0922(3) 0.067(4) Uani 1 1 d .
O5 O 0.7183(5) -0.0170(5) -0.05417(19) 0.055(3) Uani 1 1 d .
O6 O 0.7794(6) -0.0478(7) -0.0338(2) 0.079(5) Uani 1 1 d .
O7 O 0.6689(5) 0.0142(5) -0.14939(19) 0.051(3) Uani 1 1 d .
O8 O 0.7322(5) -0.0197(6) -0.0113(2) 0.067(4) Uani 1 1 d .
O9 O 0.7975(5) 0.0563(6) -0.0300(2) 0.069(4) Uani 1 1 d .
O10 O 0.8617(6) -0.0012(7) -0.0815(3) 0.081(5) Uani 1 1 d .
O11 O 0.8242(4) 0.0688(4) -0.1125(2) 0.052(3) Uani 1 1 d .
O12 O 0.7535(5) 0.1211(4) -0.0841(2) 0.058(3) Uani 1 1 d .
O13 O 0.7608(5) -0.0629(5) -0.1561(2) 0.060(3) Uani 1 1 d .
O14 O 0.6657(5) 0.0927(5) -0.0599(2) 0.059(3) Uani 1 1 d .
O15 O 0.8087(5) -0.0145(5) -0.1170(2) 0.060(3) Uani 1 1 d .
O16 O 0.4743(5) -0.0417(6) -0.1885(2) 0.069(4) Uani 1 1 d .
O17 O 0.6564(6) -0.0836(5) -0.0301(2) 0.068(4) Uani 1 1 d .
O18 O 0.7325(4) 0.0707(5) -0.0446(2) 0.055(3) Uani 1 1 d .
O19 O 0.8193(5) 0.1102(5) -0.0663(2) 0.059(4) Uani 1 1 d .
O20 O 0.6002(5) -0.0069(5) -0.1349(2) 0.057(3) Uani 1 1 d .
O21 O 0.6694(4) -0.0027(5) -0.0254(2) 0.057(3) Uani 1 1 d .
O22 O 0.7252(4) -0.0474(4) -0.09183(19) 0.049(3) Uani 1 1 d .
O23 O 0.4941(4) -0.0148(5) -0.2238(2) 0.057(3) Uani 1 1 d .
O24 O 0.5814(5) -0.0706(5) -0.0402(2) 0.059(3) Uani 1 1 d .
O25 O 0.7561(4) 0.0845(4) -0.1273(2) 0.049(3) Uani 1 1 d .
O26 O 0.7369(4) 0.0325(4) -0.08828(17) 0.039(2) Uani 1 1 d .
O27 O 0.6838(4) -0.0879(4) -0.1287(2) 0.051(3) Uani 1 1 d .
O28 O 0.6437(4) -0.0038(4) -0.06781(19) 0.046(3) Uani 1 1 d .
O29 O 0.6323(4) -0.0866(5) -0.0732(2) 0.053(3) Uani 1 1 d .
O30 O 0.6519(4) -0.0387(4) -0.1096(2) 0.048(3) Uani 1 1 d .
O31 O 0.5923(5) -0.1308(5) -0.1135(2) 0.065(4) Uani 1 1 d .
O32 O 0.7459(5) 0.0016(4) -0.1348(2) 0.052(3) Uani 1 1 d .
O33 O 0.6712(4) 0.0528(4) -0.1046(2) 0.046(3) Uani 1 1 d .
O34 O 0.8878(6) 0.1260(8) -0.0363(3) 0.097(7) Uani 1 1 d .
O35 O 0.7393(6) 0.0656(6) 0.0013(2) 0.076(5) Uani 1 1 d .
O36 O 0.6965(6) 0.1966(6) 0.0927(3) 0.083(5) Uani 1 1 d .
O37 O 0.8790(4) 0.0838(6) -0.0774(2) 0.072(5) Uani 1 1 d .
O38 O 0.7094(7) -0.1110(8) -0.0071(3) 0.097(7) Uani 1 1 d .
O39 O 0.5204(5) 0.1695(5) 0.0913(3) 0.076(5) Uani 1 1 d .
O40 O 0.6158(7) 0.3002(7) 0.1442(3) 0.089(5) Uiso 1 1 d .
O41 O 0.6395(9) 0.0093(9) -0.2523(5) 0.127(8) Uiso 1 1 d .
O42 O 0.5139(7) 0.0787(9) -0.0468(4) 0.115(8) Uani 1 1 d .
O43 O 0.6998(7) 0.0488(9) -0.2296(3) 0.104(7) Uani 1 1 d .
O44 O 0.5018(5) 0.1026(8) -0.0166(4) 0.108(7) Uani 1 1 d .
O45 O 0.8614(7) -0.0476(10) -0.0432(4) 0.113(8) Uani 1 1 d .
O46 O 0.6668(6) 0.2348(7) 0.1266(2) 0.083(5) Uani 1 1 d .
O47 O 0.6239(9) 0.2347(7) 0.1665(3) 0.115(8) Uani 1 1 d .
O48 O 0.8579(5) 0.0312(7) -0.0422(2) 0.087(6) Uani 1 1 d .
O49 O 0.7869(5) -0.0771(5) -0.0731(3) 0.067(4) Uani 1 1 d .
O50 O 0.7373(5) 0.2892(5) 0.1000(2) 0.059(3) Uani 1 1 d .
O51 O 0.7027(4) 0.3141(4) 0.02821(19) 0.042(2) Uani 1 1 d .
O52 O 0.6479(4) 0.2851(4) 0.1012(2) 0.050(3) Uani 1 1 d .
O53 O 0.6667 0.3333 0.0660(3) 0.037(4) Uani 1 3 d S
O54 O 0.6290(4) 0.2199(4) 0.0248(2) 0.052(3) Uani 1 1 d .
O55 O 0.7006(4) 0.2274(4) 0.0221(2) 0.052(3) Uani 1 1 d .
O56 O 0.6819(4) 0.2544(4) 0.0658(2) 0.049(3) Uani 1 1 d .
O57 O 0.5841(4) 0.2384(4) 0.0642(2) 0.050(3) Uani 1 1 d .
O58 O 0.7281(5) 0.1514(5) -0.0430(3) 0.075(5) Uani 1 1 d .
O59 O 0.6132(6) 0.1975(5) 0.0912(3) 0.069(4) Uani 1 1 d .
O60 O 0.7450(6) -0.1016(5) -0.1130(2) 0.063(4) Uani 1 1 d .
O61 O 0.7073(6) -0.1098(5) -0.0538(2) 0.063(4) Uani 1 1 d .
O62 O 0.5836(6) 0.2197(6) 0.1264(3) 0.076(4) Uani 1 1 d .
N1 N 0.6667 0.3333 -0.0270(5) 0.064(8) Uani 1 3 d S
H1A H 0.6843 0.3250 -0.0346 0.077 Uiso 0.33 1 d PR
H1B H 0.6490 0.3416 -0.0346 0.077 Uiso 0.33 1 d PR
N2 N 0.7126(8) 0.1663(6) -0.1300(4) 0.077(6) Uani 1 1 d .
H2A H 0.6843 0.1614 -0.1323 0.092 Uiso 1 1 d R
H2B H 0.7369 0.1928 -0.1341 0.092 Uiso 1 1 d R
N3 N 0.7744(7) 0.0697(9) -0.1754(3) 0.079(6) Uani 1 1 d .
H3B H 0.7438 0.0538 -0.1751 0.094 Uiso 1 1 calc R
H3C H 0.7835 0.0981 -0.1802 0.094 Uiso 1 1 calc R
N4 N 0.8435(6) 0.0539(7) -0.1616(2) 0.061(4) Uani 1 1 d .
H4A H 0.8728 0.0743 -0.1587 0.073 Uiso 1 1 calc R
H4B H 0.8382 0.0262 -0.1573 0.073 Uiso 1 1 calc R
N5 N 0.8287(7) 0.2025(7) -0.0617(4) 0.090(7) Uani 1 1 d .
H5B H 0.8459 0.2006 -0.0727 0.108 Uiso 1 1 calc R
H5C H 0.8161 0.2187 -0.0669 0.108 Uiso 1 1 calc R
N6 N 0.8066(7) 0.1610(8) -0.0209(3) 0.085(7) Uani 1 1 d .
H6A H 0.7844 0.1519 -0.0106 0.102 Uiso 1 1 calc R
H6B H 0.8250 0.1500 -0.0172 0.102 Uiso 1 1 calc R
N7 N 0.5748(7) 0.0184(7) -0.0890(4) 0.077(5) Uani 1 1 d .
H7B H 0.5908 0.0397 -0.0786 0.093 Uiso 1 1 calc R
H7C H 0.5677 0.0316 -0.1002 0.093 Uiso 1 1 calc R
N8 N 0.5527(6) -0.0702(6) -0.0969(4) 0.075(6) Uani 1 1 d .
H8A H 0.5467 -0.0882 -0.1090 0.090 Uiso 1 1 calc R
H8B H 0.5541 -0.0850 -0.0847 0.090 Uiso 1 1 calc R
N9 N 0.7765(7) 0.2599(7) 0.0581(4) 0.075(5) Uani 1 1 d .
H9A H 0.7778 0.2649 0.0729 0.090 Uiso 1 1 calc R
H9B H 0.7638 0.2298 0.0558 0.090 Uiso 1 1 calc R
N10 N 0.7914(5) 0.3138(6) 0.0212(3) 0.057(4) Uani 1 1 d .
H10A H 0.7819 0.3125 0.0070 0.068 Uiso 1 1 calc R
H10B H 0.8099 0.3432 0.0249 0.068 Uiso 1 1 calc R
N11 N 0.4574(10) 0.4370(9) 0.0401(4) 0.105(9) Uani 1 1 d .
H11A H 0.4442 0.4540 0.0423 0.126 Uiso 1 1 calc R
H11B H 0.4784 0.4437 0.0508 0.126 Uiso 1 1 calc R
N12 N 0.4118(11) 0.3674(14) 0.0057(4) 0.155(16) Uani 1 1 d .
H12B H 0.4298 0.3568 0.0008 0.186 Uiso 1 1 calc R
H12C H 0.3839 0.3510 -0.0005 0.186 Uiso 1 1 calc R
N13 N 0.3730(7) 0.2954(8) 0.0442(5) 0.094(7) Uani 1 1 d .
H13A H 0.3448 0.2851 0.0497 0.113 Uiso 1 1 calc R
H13B H 0.3711 0.2816 0.0311 0.113 Uiso 1 1 calc R
N14 N 0.4145(6) 0.3611(7) 0.0745(3) 0.062(4) Uani 1 1 d .
H14B H 0.4424 0.3825 0.0790 0.074 Uiso 1 1 calc R
H14C H 0.3940 0.3660 0.0817 0.074 Uiso 1 1 calc R
C1 C 0.5022(7) -0.0251(8) -0.2054(3) 0.058(5) Uani 1 1 d .
C2 C 0.5489(7) -0.0109(7) -0.2003(3) 0.056(5) Uani 1 1 d .
C3 C 0.5808(9) 0.0028(12) -0.2179(4) 0.090(9) Uani 1 1 d .
H3A H 0.5717 0.0028 -0.2325 0.108 Uiso 1 1 calc R
C4 C 0.6266(9) 0.0165(12) -0.2132(4) 0.094(10) Uani 1 1 d .
C5 C 0.6403(7) 0.0149(8) -0.1917(3) 0.056(5) Uani 1 1 d .
H5A H 0.6702 0.0221 -0.1891 0.067 Uiso 1 1 calc R
C6 C 0.6110(8) 0.0030(7) -0.1746(3) 0.056(5) Uani 1 1 d .
C7 C 0.5641(7) -0.0121(7) -0.1779(3) 0.049(4) Uani 1 1 d .
H7A H 0.5437 -0.0226 -0.1660 0.059 Uiso 1 1 calc R
C8 C 0.6585(8) 0.0302(14) -0.2329(3) 0.112(14) Uani 1 1 d .
C9 C 0.6282(6) 0.0043(7) -0.1509(3) 0.049(4) Uani 1 1 d .
C10 C 0.5279(8) 0.0987(10) -0.0290(5) 0.086(8) Uani 1 1 d .
C11 C 0.5777(6) 0.1239(7) -0.0259(4) 0.059(5) Uani 1 1 d .
C12 C 0.6076(7) 0.1128(7) -0.0374(4) 0.065(6) Uani 1 1 d .
H12A H 0.5960 0.0892 -0.0478 0.078 Uiso 1 1 calc R
C13 C 0.6536(6) 0.1370(7) -0.0332(3) 0.056(5) Uani 1 1 d .
C14 C 0.6704(6) 0.1682(6) -0.0148(3) 0.049(4) Uani 1 1 d .
H14A H 0.7014 0.1836 -0.0115 0.059 Uiso 1 1 calc R
C15 C 0.6415(6) 0.1754(6) -0.0024(3) 0.047(4) Uani 1 1 d .
C16 C 0.5951(7) 0.1553(6) -0.0082(4) 0.057(5) Uani 1 1 d .
H16A H 0.5761 0.1628 -0.0004 0.068 Uiso 1 1 calc R
C17 C 0.6858(6) 0.1252(7) -0.0462(3) 0.056(5) Uani 1 1 d .
C18 C 0.6597(6) 0.2096(6) 0.0165(3) 0.050(4) Uani 1 1 d .
C19 C 0.7921(17) 0.0479(17) -0.1896(9) 0.150(16) Uiso 1 1 d .
H19A H 0.7709 0.0154 -0.1888 0.180 Uiso 1 1 calc R
H19B H 0.7907 0.0570 -0.2049 0.180 Uiso 1 1 calc R
C20 C 0.8338(14) 0.0536(11) -0.1868(5) 0.116(14) Uani 1 1 d .
H20A H 0.8563 0.0822 -0.1935 0.139 Uiso 1 1 calc R
H20B H 0.8358 0.0291 -0.1941 0.139 Uiso 1 1 calc R
C21 C 0.8564(11) 0.2249(10) -0.0429(7) 0.136(16) Uani 1 1 d .
H21A H 0.8815 0.2189 -0.0425 0.163 Uiso 1 1 calc R
H21B H 0.8691 0.2575 -0.0446 0.163 Uiso 1 1 calc R
C22 C 0.8324(13) 0.2109(12) -0.0224(6) 0.108(11) Uani 1 1 d .
H22A H 0.8117 0.2228 -0.0213 0.129 Uiso 1 1 calc R
H22B H 0.8538 0.2232 -0.0101 0.129 Uiso 1 1 calc R
C23 C 0.5349(10) -0.0172(9) -0.0796(7) 0.121(14) Uani 1 1 d .
H23A H 0.5134 -0.0068 -0.0768 0.145 Uiso 1 1 calc R
H23B H 0.5422 -0.0258 -0.0653 0.145 Uiso 1 1 calc R
C24 C 0.5148(8) -0.0556(8) -0.0939(5) 0.077(7) Uani 1 1 d .
H24A H 0.5070 -0.0478 -0.1082 0.092 Uiso 1 1 calc R
H24B H 0.4874 -0.0801 -0.0872 0.092 Uiso 1 1 calc R
C25 C 0.8218(9) 0.2832(12) 0.0488(6) 0.107(11) Uani 1 1 d .
H25A H 0.8372 0.2662 0.0517 0.128 Uiso 1 1 calc R
H25B H 0.8394 0.3133 0.0554 0.128 Uiso 1 1 calc R
C26 C 0.8165(9) 0.2869(10) 0.0236(5) 0.079(7) Uani 1 1 d .
H26A H 0.7989 0.2569 0.0169 0.094 Uiso 1 1 calc R
H26B H 0.8460 0.3028 0.0164 0.094 Uiso 1 1 calc R
C27 C 0.6667 0.3333 -0.0013(4) 0.042(6) Uani 1 3 d S
C28 C 0.6994(6) 0.3179(6) 0.0057(3) 0.042(4) Uani 1 1 d .
H28A H 0.6900 0.2886 -0.0011 0.051 Uiso 1 1 calc R
H28B H 0.7294 0.3393 -0.0001 0.051 Uiso 1 1 calc R
C29 C 0.7194(7) 0.1300(7) -0.1190(3) 0.051(4) Uani 1 1 d .
C30 C 0.6711(6) 0.0899(5) -0.1142(3) 0.048(4) Uani 1 1 d .
H30A H 0.6555 0.1002 -0.1043 0.058 Uiso 1 1 calc R
H30B H 0.6541 0.0804 -0.1281 0.058 Uiso 1 1 calc R
C31 C 0.7438(7) 0.1521(6) -0.0985(4) 0.062(6) Uani 1 1 d .
H31A H 0.7258 0.1618 -0.0899 0.075 Uiso 1 1 calc R
H31B H 0.7723 0.1791 -0.1023 0.075 Uiso 1 1 calc R
C32 C 0.7452(6) 0.1175(7) -0.1360(3) 0.050(4) Uani 1 1 d .
H32A H 0.7268 0.1053 -0.1494 0.060 Uiso 1 1 calc R
H32B H 0.7732 0.1448 -0.1402 0.060 Uiso 1 1 calc R
C33 C 0.4795(15) 0.4461(8) 0.0168(6) 0.132(16) Uani 1 1 d .
H33A H 0.4966 0.4304 0.0149 0.158 Uiso 1 1 calc R
H33B H 0.4995 0.4784 0.0143 0.158 Uiso 1 1 calc R
C34 C 0.4355(10) 0.4254(11) 0.0003(4) 0.116(14) Uani 1 1 d .
H34A H 0.4444 0.4326 -0.0153 0.139 Uiso 1 1 calc R
H34B H 0.4148 0.4362 0.0042 0.139 Uiso 1 1 calc R
C35 C 0.3994(11) 0.2884(11) 0.0591(5) 0.093(8) Uiso 1 1 d .
H35A H 0.4287 0.2975 0.0523 0.111 Uiso 1 1 calc R
H35B H 0.3850 0.2562 0.0625 0.111 Uiso 1 1 calc R
C36 C 0.4069(10) 0.3149(13) 0.0807(4) 0.104(11) Uani 1 1 d .
H36A H 0.3804 0.2992 0.0903 0.124 Uiso 1 1 calc R
H36B H 0.4332 0.3177 0.0886 0.124 Uiso 1 1 calc R
O1W O 0.4608(6) 0.3505(6) 0.0395(3) 0.078(5) Uani 1 1 d .
N15 N 0.8560(3) -0.1232(3) -0.02548(16) 0.0187(18) Uiso 1 1 d D
N16 N 0.4801(6) 0.1738(6) 0.1771(3) 0.070(5) Uiso 1 1 d D
N17 N 0.7538(13) -0.1863(12) -0.0338(6) 0.150(13) Uiso 1 1 d D
N18 N 0.5237(13) 0.2626(13) 0.2180(7) 0.150 Uiso 1 1 d D
C37 C 0.5122(7) 0.2194(6) 0.1871(4) 0.071(6) Uiso 1 1 d D
C38 C 0.7849(13) -0.1484(13) -0.0185(7) 0.132(13) Uiso 1 1 d D
C39 C 0.5268(16) 0.2217(14) 0.2110(4) 0.150 Uiso 1 1 d D
C40 C 0.8205(10) -0.1593(12) -0.0108(7) 0.150 Uiso 1 1 d D
O2W O 0.3523(9) 0.3705(10) 0.0431(5) 0.133(9) Uiso 1 1 d .
O3W O 0.7768(4) -0.2200(4) -0.05430(18) 0.029(3) Uiso 1 1 d .
O4W O 0.7841(3) -0.1019(3) -0.17415(13) 0.0189(15) Uiso 1 1 d .
O5W O 0.8240(17) -0.2201(17) -0.0961(8) 0.048(11) Uiso 0.25 1 d P
O6W O 0.6606(16) -0.1902(16) -0.1358(8) 0.110(13) Uiso 0.50 1 d P
O7W O 0.5385(6) 0.4151(6) 0.0586(3) 0.083(5) Uiso 1 1 d .
O8W O 0.5942(8) 0.4870(8) 0.0305(4) 0.042(5) Uiso 0.50 1 d P
O9W O 0.8458(16) -0.0456(16) -0.1682(8) 0.046(11) Uiso 0.25 1 d P
O10W O 0.3784(11) 0.2107(11) 0.0477(5) 0.021(6) Uiso 0.25 1 d P
O11W O 0.3272(8) 0.4126(8) 0.0137(4) 0.044(5) Uiso 0.50 1 d P
O12W O 0.7991(14) 0.3248(14) -0.0312(7) 0.096(11) Uiso 0.50 1 d P
O13W O 0.7484(15) -0.2799(15) -0.0339(7) 0.102(12) Uiso 0.50 1 d P
O14W O 0.7093(15) -0.2351(15) -0.1190(7) 0.105(13) Uiso 0.50 1 d P
O15W O 0.492(3) 0.148(3) 0.1442(15) 0.10(2) Uiso 0.25 1 d P
O16W O 0.6281(16) 0.3839(16) -0.0479(8) 0.114(14) Uiso 0.50 1 d P
O17W O 0.7177(13) -0.2591(13) -0.0732(6) 0.087(10) Uiso 0.50 1 d P
O18W O 0.5643(15) -0.2566(15) -0.1306(8) 0.104(13) Uiso 0.50 1 d P
O19W O 0.7899(7) -0.2074(7) -0.0542(3) 0.015(4) Uiso 0.50 1 d P

loop_
_atom_site_aniso_label
_atom_site_aniso_U_11
_atom_site_aniso_U_22
_atom_site_aniso_U_33
_atom_site_aniso_U_23
_atom_site_aniso_U_13
_atom_site_aniso_U_12
P1 0.041(2) 0.051(2) 0.0287(18) 0.0027(17) 0.0005(16) 0.0195(19)
P2 0.048(3) 0.048(3) 0.035(3) 0.000 0.000 0.0242(13)
Ni1 0.0419(11) 0.0441(11) 0.0319(9) 0.0009(8) 0.0020(8) 0.0190(9)
Ni2 0.0387(10) 0.0363(10) 0.0459(11) -0.0004(8) 0.0042(8) 0.0195(9)
Ni3 0.0405(11) 0.0464(12) 0.0358(10) -0.0050(9) 0.0048(8) 0.0145(9)
Ni4 0.0440(12) 0.0510(13) 0.0368(10) -0.0072(9) 0.0093(9) 0.0118(10)
Ni5 0.0395(11) 0.0484(12) 0.0399(11) 0.0009(9) 0.0033(9) 0.0175(9)
Ni6 0.0494(13) 0.0546(13) 0.0370(11) -0.0051(10) 0.0073(9) 0.0150(11)
Ni7 0.0423(11) 0.0450(12) 0.0587(13) 0.0073(10) 0.0066(10) 0.0248(10)
Ni8 0.0439(12) 0.0660(16) 0.0493(13) -0.0205(12) 0.0069(10) 0.0139(11)
Ni9 0.0715(19) 0.118(3) 0.0602(17) 0.0074(17) 0.0105(14) 0.059(2)
W1 0.0511(4) 0.0509(4) 0.0399(3) -0.0049(3) 0.0017(3) 0.0250(3)
W2 0.0445(4) 0.0422(4) 0.0472(4) -0.0002(3) 0.0003(3) 0.0165(3)
W3 0.0563(5) 0.0515(4) 0.0603(5) 0.0132(4) 0.0192(4) 0.0217(4)
W4 0.0444(4) 0.0571(4) 0.0399(3) 0.0084(3) 0.0095(3) 0.0206(3)
W5 0.0657(5) 0.0568(5) 0.0612(5) 0.0209(4) 0.0099(4) 0.0349(4)
W6 0.0682(5) 0.0683(5) 0.0579(5) 0.0113(4) 0.0044(4) 0.0415(5)
W7 0.0467(8) 0.0492(14) 0.0423(10) -0.0006(10) 0.0022(6) 0.0223(11)
W7A 0.0304(15) 0.046(3) 0.0345(17) 0.006(2) 0.0065(11) 0.016(2)
W8 0.0626(9) 0.0504(13) 0.0279(9) 0.0052(9) 0.0046(6) 0.0221(11)
W8A 0.0407(18) 0.063(4) 0.0218(15) 0.009(2) 0.0041(11) 0.022(3)
W9 0.0537(8) 0.0493(10) 0.0381(7) -0.0058(8) -0.0058(5) 0.0210(9)
W9A 0.0333(13) 0.049(2) 0.0356(15) -0.0070(17) -0.0054(10) 0.0155(18)
W10 0.0607(18) 0.0501(13) 0.0413(7) 0.0163(11) 0.0032(11) 0.0216(12)
W10A 0.037(2) 0.057(3) 0.0404(16) 0.015(3) 0.0026(15) 0.010(2)
W11 0.0597(11) 0.0574(11) 0.0526(8) 0.0026(10) -0.0074(7) 0.0312(11)
W11A 0.0369(17) 0.059(2) 0.0423(14) 0.007(2) -0.0029(12) 0.023(2)
W12 0.1139(19) 0.105(2) 0.0457(11) 0.0266(10) 0.0248(11) 0.0759(16)
W12A 0.078(3) 0.049(2) 0.054(3) 0.0186(18) -0.013(3) 0.014(3)
O1 0.053(8) 0.076(9) 0.040(6) 0.002(6) 0.004(6) 0.026(7)
O2 0.061(9) 0.106(13) 0.059(8) -0.009(8) 0.004(7) 0.048(9)
O3 0.096(12) 0.054(8) 0.082(10) 0.012(8) 0.003(9) 0.046(9)
O4 0.074(10) 0.064(9) 0.067(9) 0.032(7) 0.019(7) 0.037(8)
O5 0.059(8) 0.066(8) 0.033(6) 0.011(6) 0.000(5) 0.025(7)
O6 0.091(12) 0.114(14) 0.049(8) 0.007(8) -0.012(8) 0.064(11)
O7 0.059(8) 0.064(8) 0.037(6) -0.007(6) -0.001(5) 0.035(7)
O8 0.065(9) 0.107(12) 0.031(6) 0.013(7) 0.003(6) 0.045(9)
O9 0.067(9) 0.090(11) 0.045(7) -0.013(7) -0.007(7) 0.035(9)
O10 0.076(11) 0.117(14) 0.066(10) -0.026(9) -0.013(8) 0.060(11)
O11 0.048(7) 0.048(7) 0.044(6) -0.010(5) -0.001(5) 0.013(6)
O12 0.057(8) 0.040(6) 0.052(7) -0.003(5) 0.013(6) 0.006(6)
O13 0.065(9) 0.055(8) 0.061(8) -0.011(6) 0.004(7) 0.032(7)
O14 0.053(8) 0.054(8) 0.059(8) -0.009(6) 0.016(6) 0.019(6)
O15 0.063(8) 0.071(9) 0.055(8) -0.003(7) 0.000(6) 0.041(8)
O16 0.057(8) 0.102(12) 0.061(8) 0.032(8) 0.013(7) 0.049(9)
O17 0.088(11) 0.071(9) 0.040(7) 0.006(6) 0.011(7) 0.037(9)
O18 0.043(7) 0.063(8) 0.040(6) 0.006(6) 0.012(5) 0.012(6)
O19 0.058(8) 0.062(8) 0.038(6) -0.009(6) 0.012(6) 0.015(7)
O20 0.057(8) 0.074(9) 0.046(7) 0.004(6) 0.007(6) 0.039(7)
O21 0.051(7) 0.078(9) 0.035(6) 0.000(6) 0.011(5) 0.026(7)
O22 0.035(6) 0.063(8) 0.034(6) -0.001(5) -0.014(5) 0.013(5)
O23 0.048(7) 0.087(10) 0.043(7) 0.001(6) 0.002(5) 0.040(7)
O24 0.053(8) 0.061(8) 0.060(8) 0.022(7) 0.021(6) 0.026(7)
O25 0.042(6) 0.045(6) 0.045(6) -0.010(5) 0.006(5) 0.010(5)
O26 0.034(5) 0.045(6) 0.032(5) -0.008(4) 0.006(4) 0.014(5)
O27 0.057(7) 0.048(7) 0.046(7) -0.003(5) -0.004(6) 0.025(6)
O28 0.041(6) 0.053(7) 0.038(6) -0.002(5) 0.012(5) 0.018(5)
O29 0.049(7) 0.057(8) 0.055(7) -0.003(6) 0.005(6) 0.027(6)
O30 0.049(7) 0.054(7) 0.042(6) -0.002(5) -0.001(5) 0.026(6)
O31 0.052(8) 0.057(8) 0.063(8) -0.012(7) -0.005(7) 0.009(7)
O32 0.064(8) 0.044(7) 0.044(6) -0.001(5) 0.004(6) 0.024(6)
O33 0.042(6) 0.049(7) 0.043(6) 0.007(5) 0.004(5) 0.021(5)
O34 0.068(10) 0.160(19) 0.052(9) -0.042(11) -0.011(8) 0.049(12)
O35 0.071(10) 0.097(12) 0.040(7) -0.013(7) 0.006(7) 0.028(9)
O36 0.091(12) 0.083(11) 0.094(12) 0.040(10) 0.013(10) 0.058(10)
O37 0.028(6) 0.114(13) 0.051(7) -0.022(8) -0.005(5) 0.018(7)
O38 0.102(14) 0.17(2) 0.048(8) 0.034(11) 0.016(9) 0.095(15)
O39 0.054(8) 0.057(9) 0.101(12) 0.013(8) 0.037(8) 0.015(7)
O42 0.062(11) 0.138(19) 0.137(19) -0.045(16) -0.007(12) 0.044(12)
O43 0.086(13) 0.17(2) 0.066(11) -0.002(12) -0.005(9) 0.075(15)
O44 0.039(8) 0.135(18) 0.136(18) -0.040(14) 0.009(10) 0.032(10)
O45 0.078(12) 0.20(2) 0.095(14) -0.015(15) -0.012(11) 0.093(16)
O46 0.088(12) 0.137(16) 0.046(8) 0.026(9) 0.023(8) 0.073(12)
O47 0.18(2) 0.074(12) 0.087(13) 0.035(10) 0.025(14) 0.063(14)
O48 0.058(9) 0.156(17) 0.030(6) -0.017(8) -0.015(6) 0.040(10)
O49 0.080(10) 0.078(10) 0.073(9) 0.009(8) 0.010(8) 0.062(9)
O50 0.050(7) 0.075(9) 0.065(8) 0.013(7) -0.003(6) 0.040(7)
O51 0.041(6) 0.045(6) 0.044(6) 0.014(5) 0.006(5) 0.024(5)
O52 0.045(7) 0.051(7) 0.048(7) 0.022(6) 0.010(5) 0.020(6)
O53 0.037(6) 0.037(6) 0.036(9) 0.000 0.000 0.019(3)
O54 0.037(6) 0.049(7) 0.057(7) -0.007(6) 0.018(5) 0.011(5)
O55 0.038(6) 0.050(7) 0.071(8) -0.012(6) 0.006(6) 0.025(6)
O56 0.040(6) 0.058(7) 0.050(7) 0.013(6) 0.009(5) 0.026(6)
O57 0.042(6) 0.042(6) 0.069(8) 0.006(6) 0.005(6) 0.023(5)
O58 0.044(7) 0.078(10) 0.074(9) -0.038(8) 0.019(7) 0.010(7)
O59 0.083(11) 0.053(8) 0.064(9) 0.022(7) 0.025(8) 0.029(8)
O60 0.085(10) 0.065(9) 0.046(7) -0.006(6) -0.003(7) 0.041(8)
O61 0.085(10) 0.064(9) 0.047(7) 0.011(6) 0.003(7) 0.042(8)
O62 0.082(11) 0.079(11) 0.055(9) 0.013(8) 0.012(8) 0.030(9)
N1 0.061(11) 0.061(11) 0.070(19) 0.000 0.000 0.031(6)
N2 0.095(14) 0.046(9) 0.099(15) 0.036(10) 0.022(12) 0.042(10)
N3 0.065(11) 0.130(19) 0.037(8) 0.001(10) -0.004(8) 0.046(12)
N4 0.058(10) 0.082(12) 0.030(7) -0.011(7) 0.004(7) 0.026(9)
N5 0.053(11) 0.074(13) 0.096(16) -0.027(12) 0.014(10) -0.004(10)
N6 0.075(13) 0.109(17) 0.071(12) -0.051(12) -0.009(10) 0.045(13)
N7 0.059(11) 0.084(14) 0.086(14) 0.009(11) 0.013(10) 0.033(11)
N8 0.048(10) 0.057(11) 0.098(15) 0.012(10) -0.009(10) 0.010(8)
N9 0.074(13) 0.062(11) 0.094(15) 0.012(10) 0.006(11) 0.038(10)
N10 0.048(9) 0.058(10) 0.065(10) 0.006(8) 0.008(7) 0.026(8)
N11 0.16(3) 0.100(18) 0.090(17) -0.021(14) -0.030(17) 0.10(2)
N12 0.11(2) 0.23(4) 0.070(16) -0.04(2) -0.030(15) 0.05(2)
N13 0.047(11) 0.082(15) 0.13(2) -0.005(14) 0.000(12) 0.012(10)
N14 0.053(9) 0.082(12) 0.065(10) -0.008(9) -0.002(8) 0.045(9)
C1 0.057(11) 0.076(13) 0.054(11) 0.017(10) -0.007(9) 0.043(11)
C2 0.065(12) 0.070(12) 0.044(9) 0.023(9) 0.002(8) 0.043(11)
C3 0.084(17) 0.16(3) 0.052(12) 0.016(15) -0.007(12) 0.09(2)
C4 0.080(16) 0.18(3) 0.039(10) 0.042(15) 0.032(11) 0.08(2)
C5 0.051(10) 0.084(14) 0.043(9) 0.006(9) 0.002(8) 0.041(10)
C6 0.087(14) 0.068(12) 0.024(7) 0.012(8) 0.006(8) 0.048(11)
C7 0.059(11) 0.064(11) 0.041(9) 0.003(8) -0.001(8) 0.043(10)
C8 0.052(12) 0.27(4) 0.030(9) 0.021(16) 0.004(9) 0.09(2)
C9 0.034(8) 0.068(12) 0.034(8) 0.001(8) -0.002(6) 0.017(8)
C10 0.057(13) 0.093(19) 0.089(18) -0.046(15) -0.011(13) 0.024(13)
C11 0.027(8) 0.067(12) 0.080(14) -0.005(10) 0.010(8) 0.022(8)
C12 0.056(12) 0.052(11) 0.063(12) -0.024(10) -0.013(10) 0.009(9)
C13 0.041(9) 0.069(12) 0.058(11) 0.004(9) 0.007(8) 0.028(9)
C14 0.044(9) 0.037(8) 0.055(10) -0.017(7) 0.001(8) 0.012(7)
C15 0.047(9) 0.051(10) 0.045(9) -0.016(8) -0.004(7) 0.026(8)
C16 0.054(11) 0.047(10) 0.071(13) -0.015(9) 0.008(9) 0.027(9)
C17 0.037(9) 0.067(12) 0.042(9) 0.003(9) 0.012(7) 0.010(8)
C18 0.040(9) 0.047(9) 0.057(10) -0.010(8) 0.014(8) 0.016(8)
C20 0.20(4) 0.10(2) 0.091(19) 0.036(17) 0.09(2) 0.11(3)
C21 0.09(2) 0.066(18) 0.17(4) -0.03(2) 0.04(2) -0.023(16)
C22 0.12(3) 0.11(2) 0.11(2) -0.06(2) -0.06(2) 0.07(2)
C23 0.075(17) 0.065(16) 0.21(4) 0.02(2) 0.09(2) 0.024(14)
C24 0.046(11) 0.065(14) 0.11(2) 0.021(14) 0.007(12) 0.020(10)
C25 0.060(15) 0.12(2) 0.14(3) 0.07(2) 0.046(17) 0.043(16)
C26 0.064(14) 0.092(18) 0.091(18) -0.002(14) 0.019(13) 0.048(14)
C27 0.052(10) 0.052(10) 0.023(11) 0.000 0.000 0.026(5)
C28 0.056(10) 0.046(9) 0.040(8) 0.005(7) 0.007(7) 0.036(8)
C29 0.057(11) 0.055(10) 0.033(8) 0.013(7) 0.012(7) 0.023(9)
C30 0.057(10) 0.031(8) 0.056(10) 0.002(7) 0.000(8) 0.021(8)
C31 0.053(11) 0.032(9) 0.074(13) 0.000(9) 0.021(10) 0.000(8)
C32 0.037(8) 0.055(10) 0.047(9) 0.004(8) 0.012(7) 0.015(8)
C33 0.21(4) 0.033(12) 0.14(3) -0.011(15) -0.07(3) 0.055(19)
C34 0.080(18) 0.12(2) 0.058(14) 0.000(15) 0.014(13) -0.022(17)
C36 0.079(18) 0.17(3) 0.051(13) 0.019(17) 0.014(12) 0.05(2)
O1W 0.073(10) 0.086(11) 0.094(12) -0.016(9) 0.000(9) 0.055(9)

loop_
_atom_type_symbol
_atom_type_description
_atom_type_scat_dispersion_real
_atom_type_scat_dispersion_imag
_atom_type_scat_source
C C 0.0033 0.0016 'International Tables Vol C Tables 4.2.6.8 and 6.1.1.4'
H H 0.0000 0.0000 'International Tables Vol C Tables 4.2.6.8 and 6.1.1.4'
N N 0.0061 0.0033 'International Tables Vol C Tables 4.2.6.8 and 6.1.1.4'
O O 0.0106 0.0060 'International Tables Vol C Tables 4.2.6.8 and 6.1.1.4'
P P 0.1023 0.0942 'International Tables Vol C Tables 4.2.6.8 and 6.1.1.4'
Ni Ni 0.3393 1.1124 'International Tables Vol C Tables 4.2.6.8 and 6.1.1.4'
W W -0.8490 6.8722 'International Tables Vol C Tables 4.2.6.8 and 6.1.1.4'

loop_
_geom_angle_atom_site_label_1
_geom_angle_atom_site_label_2
_geom_angle_atom_site_label_3
_geom_angle
_geom_angle_site_symmetry_1
_geom_angle_site_symmetry_3
O26 P1 O5 109.8(7) . .
O26 P1 O1 111.0(7) . .
O5 P1 O1 109.1(7) . .
O26 P1 O22 110.8(6) . .
O5 P1 O22 108.4(7) . .
O1 P1 O22 107.6(8) . .
O52 P2 O52 108.1(6) . 2_655
O52 P2 O52 108.1(6) . 3_665
O52 P2 O52 108.1(6) 2_655 3_665
O52 P2 O53 110.9(6) . .
O52 P2 O53 110.9(6) 2_655 .
O52 P2 O53 110.9(6) 3_665 .
O25 Ni1 O7 98.0(5) . .
O25 Ni1 O30 172.2(5) . .
O7 Ni1 O30 89.3(5) . .
O25 Ni1 O33 89.6(5) . .
O7 Ni1 O33 93.1(5) . .
O30 Ni1 O33 87.3(5) . .
O25 Ni1 O32 83.0(5) . .
O7 Ni1 O32 93.5(5) . .
O30 Ni1 O32 99.4(5) . .
O33 Ni1 O32 170.7(5) . .
O25 Ni1 O26 84.0(5) . .
O7 Ni1 O26 175.3(5) . .
O30 Ni1 O26 88.5(4) . .
O33 Ni1 O26 82.7(4) . .
O32 Ni1 O26 90.9(5) . .
O25 Ni1 Ni5 133.3(4) . .
O7 Ni1 Ni5 81.7(4) . .
O30 Ni1 Ni5 44.9(3) . .
O33 Ni1 Ni5 44.2(3) . .
O32 Ni1 Ni5 143.7(4) . .
O26 Ni1 Ni5 93.8(3) . .
O54 Ni2 O51 95.1(5) . 3_665
O54 Ni2 O56 92.1(6) . .
O51 Ni2 O56 172.2(5) 3_665 .
O54 Ni2 O57 96.0(5) . .
O51 Ni2 O57 85.1(5) 3_665 .
O56 Ni2 O57 97.3(5) . .
O54 Ni2 O51 91.0(5) . .
O51 Ni2 O51 88.4(6) 3_665 .
O56 Ni2 O51 88.4(5) . .
O57 Ni2 O51 170.8(5) . .
O54 Ni2 O53 172.8(5) . .
O51 Ni2 O53 83.3(4) 3_665 .
O56 Ni2 O53 89.1(5) . .
O57 Ni2 O53 90.9(5) . .
O51 Ni2 O53 81.9(5) . .
O54 Ni2 Ni7 82.3(4) . .
O51 Ni2 Ni7 132.4(3) 3_665 .
O56 Ni2 Ni7 45.7(3) . .
O57 Ni2 Ni7 142.5(4) . .
O51 Ni2 Ni7 44.4(3) . .
O53 Ni2 Ni7 93.52(9) . .
O33 Ni3 O18 172.1(5) . .
O33 Ni3 O14 97.6(6) . .
O18 Ni3 O14 89.4(6) . .
O33 Ni3 O12 89.7(5) . .
O18 Ni3 O12 86.1(5) . .
O14 Ni3 O12 94.5(6) . .
O33 Ni3 O28 84.6(5) . .
O18 Ni3 O28 98.6(5) . .
O14 Ni3 O28 93.7(5) . .
O12 Ni3 O28 170.5(5) . .
O33 Ni3 O26 84.2(5) . .
O18 Ni3 O26 88.6(5) . .
O14 Ni3 O26 176.1(5) . .
O12 Ni3 O26 82.0(5) . .
O28 Ni3 O26 89.9(4) . .
O33 Ni3 Ni8 132.0(4) . .
O18 Ni3 Ni8 45.3(4) . .
O14 Ni3 Ni8 82.5(4) . .
O12 Ni3 Ni8 42.9(4) . .
O28 Ni3 Ni8 143.4(3) . .
O26 Ni3 Ni8 93.8(3) . .
O12 Ni4 O11 171.6(5) . .
O12 Ni4 O23 97.5(6) . 18_544
O11 Ni4 O23 90.1(6) . 18_544
O12 Ni4 O19 82.3(6) . .
O11 Ni4 O19 100.7(6) . .
O23 Ni4 O19 93.9(5) 18_544 .
O12 Ni4 O25 90.9(6) . .
O11 Ni4 O25 85.2(5) . .
O23 Ni4 O25 93.1(5) 18_544 .
O19 Ni4 O25 170.8(5) . .
O12 Ni4 O26 83.1(5) . .
O11 Ni4 O26 89.0(5) . .
O23 Ni4 O26 175.4(5) 18_544 .
O19 Ni4 O26 90.7(5) . .
O25 Ni4 O26 82.3(4) . .
O12 Ni4 Ni6 134.0(4) . .
O11 Ni4 Ni6 43.6(4) . .
O23 Ni4 Ni6 81.6(4) 18_544 .
O19 Ni4 Ni6 143.7(4) . .
O25 Ni4 Ni6 43.6(3) . .
O26 Ni4 Ni6 94.6(3) . .
O33 Ni5 N7 94.1(7) . .
O33 Ni5 N8 177.6(8) . .
N7 Ni5 N8 83.5(9) . .
O33 Ni5 O20 88.4(5) . .
N7 Ni5 O20 97.9(7) . .
N8 Ni5 O20 92.4(7) . .
O33 Ni5 O30 86.8(5) . .
N7 Ni5 O30 173.4(7) . .
N8 Ni5 O30 95.6(7) . .
O20 Ni5 O30 88.6(5) . .
O33 Ni5 O28 80.1(5) . .
N7 Ni5 O28 91.3(7) . .
N8 Ni5 O28 99.4(7) . .
O20 Ni5 O28 165.8(5) . .
O30 Ni5 O28 82.3(5) . .
O33 Ni5 Ni1 44.4(3) . .
N7 Ni5 Ni1 138.0(6) . .
N8 Ni5 Ni1 138.0(6) . .
O20 Ni5 Ni1 78.1(4) . .
O30 Ni5 Ni1 44.1(4) . .
O28 Ni5 Ni1 87.8(3) . .
O25 Ni6 O11 84.6(5) . .
O25 Ni6 N3 94.8(7) . .
O11 Ni6 N3 176.7(8) . .
O25 Ni6 N4 176.6(6) . .
O11 Ni6 N4 96.9(6) . .
N3 Ni6 N4 83.5(7) . .
O25 Ni6 O16 90.5(5) . 18_544
O11 Ni6 O16 88.2(6) . 18_544
N3 Ni6 O16 95.0(8) . 18_544
N4 Ni6 O16 92.6(7) . 18_544
O25 Ni6 O32 78.0(5) . .
O11 Ni6 O32 82.5(5) . .
N3 Ni6 O32 94.2(7) . .
N4 Ni6 O32 99.2(6) . .
O16 Ni6 O32 165.8(5) 18_544 .
O25 Ni6 Ni4 43.8(4) . .
O11 Ni6 Ni4 42.9(4) . .
N3 Ni6 Ni4 137.3(6) . .
N4 Ni6 Ni4 138.4(5) . .
O16 Ni6 Ni4 78.7(4) 18_544 .
O32 Ni6 Ni4 87.2(3) . .
N10 Ni7 O51 94.7(6) . .
N10 Ni7 O55 93.1(6) . .
O51 Ni7 O55 89.7(5) . .
N10 Ni7 N9 82.2(7) . .
O51 Ni7 N9 173.9(7) . .
O55 Ni7 N9 95.6(7) . .
N10 Ni7 O56 177.7(7) . .
O51 Ni7 O56 86.3(5) . .
O55 Ni7 O56 89.1(5) . .
N9 Ni7 O56 96.5(7) . .
N10 Ni7 O57 93.9(6) . 2_655
O51 Ni7 O57 79.6(5) . 2_655
O55 Ni7 O57 167.7(5) . 2_655
N9 Ni7 O57 95.4(7) . 2_655
O56 Ni7 O57 84.2(5) . 2_655
N10 Ni7 Ni2 138.0(5) . .
O51 Ni7 Ni2 44.6(3) . .
O55 Ni7 Ni2 79.7(3) . .
N9 Ni7 Ni2 139.3(6) . .
O56 Ni7 Ni2 43.5(3) . .
O57 Ni7 Ni2 88.4(3) 2_655 .
O12 Ni8 N5 94.6(8) . .
O12 Ni8 O58 93.0(6) . .
N5 Ni8 O58 101.1(9) . .
O12 Ni8 N6 176.9(8) . .
N5 Ni8 N6 82.5(10) . .
O58 Ni8 N6 86.4(7) . .
O12 Ni8 O18 85.2(5) . .
N5 Ni8 O18 173.5(8) . .
O58 Ni8 O18 85.4(6) . .
N6 Ni8 O18 97.8(8) . .
O12 Ni8 O19 78.2(6) . .
N5 Ni8 O19 90.1(8) . .
O58 Ni8 O19 166.3(5) . .
N6 Ni8 O19 103.0(7) . .
O18 Ni8 O19 83.5(5) . .
O12 Ni8 Ni3 43.7(3) . .
N5 Ni8 Ni3 137.7(7) . .
O58 Ni8 Ni3 78.7(4) . .
N6 Ni8 Ni3 138.9(7) . .
O18 Ni8 Ni3 43.4(4) . .
O19 Ni8 Ni3 87.7(4) . .
O2W Ni9 N14 94.6(9) . .
O2W Ni9 N11 100.6(11) . .
N14 Ni9 N11 94.2(9) . .
O2W Ni9 N12 97.1(13) . .
N14 Ni9 N12 167.3(12) . .
N11 Ni9 N12 88.5(13) . .
O2W Ni9 O1W 168.6(10) . .
N14 Ni9 O1W 82.4(7) . .
N11 Ni9 O1W 90.6(9) . .
N12 Ni9 O1W 85.2(12) . .
O2W Ni9 N13 92.5(10) . .
N14 Ni9 N13 79.0(9) . .
N11 Ni9 N13 165.7(10) . .
N12 Ni9 N13 95.5(13) . .
O1W Ni9 N13 76.2(8) . .
O13 W1 O32 103.6(6) . .
O13 W1 O27 101.7(6) . .
O32 W1 O27 93.5(6) . .
O13 W1 O15 102.1(6) . .
O32 W1 O15 90.8(6) . .
O27 W1 O15 154.1(6) . .
O13 W1 O60 98.7(6) . .
O32 W1 O60 157.7(6) . .
O27 W1 O60 80.7(6) . .
O15 W1 O60 85.7(6) . .
O13 W1 O22 168.6(6) . .
O32 W1 O22 86.8(5) . .
O27 W1 O22 72.6(5) . .
O15 W1 O22 82.2(5) . .
O60 W1 O22 70.9(5) . .
O31 W2 O30 103.8(7) . .
O31 W2 O29 102.4(6) . .
O30 W2 O29 89.9(6) . .
O31 W2 O27 101.0(6) . .
O30 W2 O27 90.3(5) . .
O29 W2 O27 155.9(5) . .
O31 W2 O4 100.5(7) . .
O30 W2 O4 155.6(6) . .
O29 W2 O4 87.1(6) . .
O27 W2 O4 82.8(6) . .
O31 W2 O22 170.1(6) . .
O30 W2 O22 82.9(5) . .
O29 W2 O22 84.8(5) . .
O27 W2 O22 71.3(5) . .
O4 W2 O22 72.8(6) . .
O39 W3 O57 104.0(7) . .
O39 W3 O59 101.1(7) . .
O57 W3 O59 89.9(6) . .
O39 W3 O50 101.6(7) . 3_665
O57 W3 O50 92.9(6) . 3_665
O59 W3 O50 155.7(6) . 3_665
O39 W3 O62 99.2(8) . .
O57 W3 O62 156.5(6) . .
O59 W3 O62 82.2(7) . .
O50 W3 O62 85.7(7) 3_665 .
O39 W3 O52 169.4(7) . .
O57 W3 O52 85.1(5) . .
O59 W3 O52 73.3(6) . .
O50 W3 O52 82.9(5) 3_665 .
O62 W3 O52 71.5(5) . .
O24 W4 O28 103.2(6) . .
O24 W4 O21 102.6(6) . .
O28 W4 O21 91.6(6) . .
O24 W4 O29 102.3(6) . .
O28 W4 O29 90.7(5) . .
O21 W4 O29 153.8(5) . .
O24 W4 O17 100.5(6) . .
O28 W4 O17 156.2(6) . .
O21 W4 O17 81.5(6) . .
O29 W4 O17 86.0(6) . .
O24 W4 O5 170.4(5) . .
O28 W4 O5 84.9(5) . .
O21 W4 O5 71.7(5) . .
O29 W4 O5 82.4(5) . .
O17 W4 O5 71.3(5) . .
O36 W5 O56 104.7(7) . .
O36 W5 O50 99.6(8) . .
O56 W5 O50 89.8(6) . .
O36 W5 O59 101.5(8) . .
O56 W5 O59 88.8(6) . .
O50 W5 O59 158.5(6) . .
O36 W5 O46 101.3(8) . .
O56 W5 O46 154.0(7) . .
O50 W5 O46 87.3(7) . .
O59 W5 O46 84.7(7) . .
O36 W5 O52 171.0(6) . .
O56 W5 O52 82.9(5) . .
O50 W5 O52 85.1(5) . .
O59 W5 O52 73.4(5) . .
O46 W5 O52 71.1(6) . .
O3 W6 O60 102.1(7) . .
O3 W6 O49 101.9(7) . .
O60 W6 O49 90.0(7) . .
O3 W6 O4 101.1(7) . .
O60 W6 O4 89.5(6) . .
O49 W6 O4 156.6(6) . .
O3 W6 O61 102.3(7) . .
O60 W6 O61 155.6(6) . .
O49 W6 O61 85.4(7) . .
O4 W6 O61 85.4(7) . .
O3 W6 O22 171.7(6) . .
O60 W6 O22 71.9(5) . .
O49 W6 O22 84.2(5) . .
O4 W6 O22 73.5(5) . .
O61 W6 O22 83.8(5) . .
O2 W7 O11 110.7(7) . .
O2 W7 O37 104.1(7) . .
O11 W7 O37 93.5(7) . .
O2 W7 O15 99.6(7) . .
O11 W7 O15 89.5(6) . .
O37 W7 O15 153.2(6) . .
O2 W7 O10 96.6(8) . .
O11 W7 O10 152.6(7) . .
O37 W7 O10 82.6(7) . .
O15 W7 O10 82.6(6) . .
O2 W7 O1 165.4(7) . .
O11 W7 O1 83.8(6) . .
O37 W7 O1 72.2(5) . .
O15 W7 O1 81.7(5) . .
O10 W7 O1 69.1(6) . .
O10 W7A O2 108.4(9) . .
O10 W7A O15 101.0(8) . .
O2 W7A O15 103.6(8) . .
O10 W7A O11 156.4(8) . .
O2 W7A O11 92.2(7) . .
O15 W7A O11 84.7(6) . .
O10 W7A O37 87.7(8) . .
O2 W7A O37 93.8(7) . .
O15 W7A O37 156.7(7) . .
O11 W7A O37 79.2(6) . .
O10 W7A O1 77.6(7) . .
O2 W7A O1 164.5(8) . .
O15 W7A O1 88.9(6) . .
O11 W7A O1 79.6(6) . .
O37 W7A O1 71.8(6) . .
O10 W7A W11 28.5(6) . .
O2 W7A W11 135.1(6) . .
O15 W7A W11 99.4(5) . .
O11 W7A W11 128.2(5) . .
O37 W7A W11 78.0(5) . .
O1 W7A W11 49.2(4) . .
O18 W8 O35 108.5(8) . .
O18 W8 O9 93.4(7) . .
O35 W8 O9 102.6(7) . .
O18 W8 O21 90.8(6) . .
O35 W8 O21 100.8(7) . .
O9 W8 O21 153.5(7) . .
O18 W8 O8 152.8(7) . .
O35 W8 O8 98.5(8) . .
O9 W8 O8 83.6(7) . .
O21 W8 O8 80.9(6) . .
O18 W8 O5 83.1(6) . .
O35 W8 O5 166.1(7) . .
O9 W8 O5 83.8(6) . .
O21 W8 O5 70.7(5) . .
O8 W8 O5 69.7(5) . .
O8 W8A O21 96.1(8) . .
O8 W8A O35 110.0(8) . .
O21 W8A O35 98.5(7) . .
O8 W8A O9 94.5(8) . .
O21 W8A O9 158.5(7) . .
O35 W8A O9 95.4(7) . .
O8 W8A O18 160.8(8) . .
O21 W8A O18 82.6(6) . .
O35 W8A O18 89.1(7) . .
O9 W8A O18 81.3(6) . .
O8 W8A O5 81.1(7) . .
O21 W8A O5 76.0(6) . .
O35 W8A O5 168.3(7) . .
O9 W8A O5 87.2(6) . .
O18 W8A O5 80.0(6) . .
O8 W8A W10 29.8(5) . .
O21 W8A W10 85.2(5) . .
O35 W8A W10 139.3(6) . .
O9 W8A W10 94.9(6) . .
O18 W8A W10 131.4(5) . .
O5 W8A W10 51.4(4) . .
W9A W9 O34 109.8(11) . .
W9A W9 O19 138.4(9) . .
O34 W9 O19 110.1(9) . .
W9A W9 O37 87.9(10) . .
O34 W9 O37 102.8(7) . .
O19 W9 O37 94.4(7) . .
W9A W9 O9 67.3(9) . .
O34 W9 O9 101.7(8) . .
O19 W9 O9 93.4(6) . .
O37 W9 O9 149.8(7) . .
W9A W9 O48 17.7(8) . .
O34 W9 O48 96.3(9) . .
O19 W9 O48 153.6(6) . .
O37 W9 O48 79.4(7) . .
O9 W9 O48 80.7(7) . .
W9A W9 O1 55.4(7) . .
O34 W9 O1 163.6(9) . .
O19 W9 O1 86.0(6) . .
O37 W9 O1 71.7(5) . .
O9 W9 O1 79.8(5) . .
O48 W9 O1 67.6(5) . .
W9 W9A O48 156.6(10) . .
W9 W9A O9 96.7(10) . .
O48 W9A O9 100.5(8) . .
W9 W9A O34 54.6(9) . .
O48 W9A O34 107.0(9) . .
O9 W9A O34 97.8(7) . .
W9 W9A O37 76.0(9) . .
O48 W9A O37 91.9(8) . .
O9 W9A O37 161.2(7) . .
O34 W9A O37 92.0(7) . .
W9 W9A O19 32.0(7) . .
O48 W9A O19 165.7(6) . .
O9 W9A O19 84.4(6) . .
O34 W9A O19 85.4(8) . .
O37 W9A O19 80.4(6) . .
W9 W9A O1 113.1(8) . .
O48 W9A O1 82.8(7) . .
O9 W9A O1 90.3(6) . .
O34 W9A O1 165.8(8) . .
O37 W9A O1 77.1(5) . .
O19 W9A O1 83.8(5) . .
W9 W9A W11 158.6(8) . .
O48 W9A W11 30.2(5) . .
O9 W9A W11 99.0(6) . .
O34 W9A W11 136.4(7) . .
O37 W9A W11 84.6(6) . .
O19 W9A W11 136.1(4) . .
O1 W9A W11 52.6(4) . .
O38 W10 O8 103.7(9) . .
O38 W10 O6 100.4(8) . .
O8 W10 O6 89.9(7) . .
O38 W10 O17 98.5(8) . .
O8 W10 O17 90.2(7) . .
O6 W10 O17 160.5(6) . .
O38 W10 O61 97.3(8) . .
O8 W10 O61 158.9(6) . .
O6 W10 O61 84.6(7) . .
O17 W10 O61 88.2(6) . .
O38 W10 O5 171.4(7) . .
O8 W10 O5 74.7(5) . .
O6 W10 O5 88.0(6) . .
O17 W10 O5 73.2(6) . .
O61 W10 O5 84.7(5) . .
O38 W10 W8A 129.3(8) . .
O8 W10 W8A 26.5(4) . .
O6 W10 W8A 91.5(6) . .
O17 W10 W8A 80.2(5) . .
O61 W10 W8A 133.0(4) . .
O5 W10 W8A 48.3(4) . .
O38 W10A O61 118.0(10) . .
O38 W10A O17 112.5(9) . .
O61 W10A O17 100.0(8) . .
O38 W10A O6 97.4(9) . .
O61 W10A O6 83.5(8) . .
O17 W10A O6 142.9(7) . .
O38 W10A O8 95.3(10) . .
O61 W10A O8 141.9(7) . .
O17 W10A O8 81.8(7) . .
O6 W10A O8 73.8(6) . .
W11A W11 O48 149.8(10) . .
W11A W11 O45 59.5(11) . .
O48 W11 O45 103.3(10) . .
W11A W11 O10 111.9(10) . .
O48 W11 O10 95.0(8) . .
O45 W11 O10 101.2(9) . .
W11A W11 O6 67.2(9) . .
O48 W11 O6 93.5(8) . .
O45 W11 O6 97.9(9) . .
O10 W11 O6 156.8(7) . .
W11A W11 O49 43.0(8) . .
O48 W11 O49 160.5(7) . .
O45 W11 O49 96.0(9) . .
O10 W11 O49 84.2(7) . .
O6 W11 O49 80.7(7) . .
W11A W11 O1 121.6(8) . .
O48 W11 O1 77.5(7) . .
O45 W11 O1 176.1(8) . .
O10 W11 O1 74.9(6) . .
O6 W11 O1 85.9(6) . .
O49 W11 O1 83.6(5) . .
W11A W11 W9A 157.7(8) . .
O48 W11 W9A 29.0(6) . .
O45 W11 W9A 132.1(8) . .
O10 W11 W9A 86.1(6) . .
O6 W11 W9A 91.0(6) . .
O49 W11 W9A 131.9(4) . .
O1 W11 W9A 48.5(4) . .
W11A W11 W7A 123.3(8) . .
O48 W11 W7A 86.9(6) . .
O45 W11 W7A 127.2(7) . .
O10 W11 W7A 26.1(6) . .
O6 W11 W7A 133.6(5) . .
O49 W11 W7A 83.9(5) . .
O1 W11 W7A 48.8(3) . .
W9A W11 W7A 68.11(17) . .
W11 W11A O45 102.7(13) . .
W11 W11A O49 124.1(9) . .
O45 W11A O49 122.1(11) . .
W11 W11A O6 96.8(10) . .
O45 W11A O6 112.4(9) . .
O49 W11A O6 95.3(8) . .
W11 W11A O10 53.9(8) . .
O45 W11A O10 97.6(10) . .
O49 W11A O10 86.2(7) . .
O6 W11A O10 142.8(7) . .
W11 W11A O48 23.0(8) . .
O45 W11A O48 91.0(11) . .
O49 W11A O48 144.0(7) . .
O6 W11A O48 83.1(7) . .
O10 W11A O48 74.7(6) . .
O40 W12 O47 104.6(11) . .
O40 W12 O62 94.7(9) . .
O47 W12 O62 97.7(10) . .
O40 W12 O46 156.5(9) . .
O47 W12 O46 98.4(9) . .
O62 W12 O46 86.9(8) . .
O40 W12 O40 88.4(12) . 2_655
O47 W12 O40 103.8(11) . 2_655
O62 W12 O40 156.8(8) . 2_655
O46 W12 O40 81.4(8) . 2_655
O40 W12 O52 87.1(7) . .
O47 W12 O52 166.8(8) . .
O62 W12 O52 74.8(6) . .
O46 W12 O52 70.6(5) . .
O40 W12 O52 82.4(6) 2_655 .
O46 W12A O47 116.2(11) . .
O46 W12A O62 95.3(10) . .
O47 W12A O62 97.8(11) . .
O46 W12A O40 89.8(10) . 2_655
O47 W12A O40 106.5(11) . 2_655
O62 W12A O40 149.8(9) . 2_655
O46 W12A O40 151.0(10) . .
O47 W12A O40 92.7(11) . .
O62 W12A O40 82.0(9) . .
O40 W12A O40 79.3(11) 2_655 .
P1 O1 W9A 129.1(8) . .
P1 O1 W7A 126.1(7) . .
W9A O1 W7A 94.7(6) . .
P1 O1 W11 129.9(8) . .
W9A O1 W11 78.9(4) . .
W7A O1 W11 82.0(5) . .
P1 O1 W7 123.7(7) . .
W9A O1 W7 90.8(5) . .
W7A O1 W7 10.11(16) . .
W11 O1 W7 90.4(5) . .
P1 O1 W9 123.6(8) . .
W9A O1 W9 11.51(14) . .
W7A O1 W9 92.8(5) . .
W11 O1 W9 89.8(5) . .
W7 O1 W9 87.2(5) . .
W7 O2 W7A 14.4(3) . .
W6 O4 W2 124.2(8) . .
P1 O5 W8A 129.8(8) . .
P1 O5 W10 126.3(8) . .
W8A O5 W10 80.3(4) . .
P1 O5 W4 126.4(7) . .
W8A O5 W4 89.2(5) . .
W10 O5 W4 90.7(4) . .
P1 O5 W8 122.5(8) . .
W8A O5 W8 9.79(17) . .
W10 O5 W8 90.0(4) . .
W4 O5 W8 90.1(5) . .
W11A O6 W10 148.6(10) . .
W11A O6 W11 16.0(2) . .
W10 O6 W11 151.8(8) . .
W11A O6 W10A 141.9(10) . .
W10 O6 W10A 10.8(3) . .
W11 O6 W10A 150.1(8) . .
C9 O7 Ni1 126.0(11) . .
W8A O8 W10 123.6(8) . .
W8A O8 W8 2.5(4) . .
W10 O8 W8 125.4(7) . .
W8A O8 W10A 126.7(8) . .
W10 O8 W10A 6.8(3) . .
W8 O8 W10A 128.7(6) . .
W9A O9 W8 151.5(8) . .
W9A O9 W9 16.04(18) . .
W8 O9 W9 144.1(9) . .
W9A O9 W8A 152.7(9) . .
W8 O9 W8A 12.8(2) . .
W9 O9 W8A 151.7(8) . .
W7A O10 W11 125.3(10) . .
W7A O10 W7 6.5(4) . .
W11 O10 W7 124.3(9) . .
W7A O10 W11A 131.7(10) . .
W11 O10 W11A 14.1(2) . .
W7 O10 W11A 132.4(8) . .
W7 O11 Ni4 134.8(7) . .
W7 O11 Ni6 131.3(7) . .
Ni4 O11 Ni6 93.5(6) . .
W7 O11 W7A 7.7(3) . .
Ni4 O11 W7A 134.1(7) . .
Ni6 O11 W7A 129.7(7) . .
C31 O12 Ni4 115.7(11) . .
C31 O12 Ni8 121.7(11) . .
Ni4 O12 Ni8 103.5(7) . .
C31 O12 Ni3 116.3(11) . .
Ni4 O12 Ni3 102.6(6) . .
Ni8 O12 Ni3 93.4(5) . .
C17 O14 Ni3 121.3(13) . .
W7A O15 W1 155.4(9) . .
W7A O15 W7 12.0(2) . .
W1 O15 W7 147.4(8) . .
C1 O16 Ni6 125.5(12) . 17_554
W10A O17 W10 13.8(2) . .
W10A O17 W4 134.3(8) . .
W10 O17 W4 124.6(8) . .
W8 O18 Ni3 138.5(8) . .
W8 O18 W8A 6.8(4) . .
Ni3 O18 W8A 132.0(7) . .
W8 O18 Ni8 129.1(7) . .
Ni3 O18 Ni8 91.3(5) . .
W8A O18 Ni8 134.4(7) . .
W9 O19 Ni4 132.4(8) . .
W9 O19 W9A 9.6(2) . .
Ni4 O19 W9A 126.4(7) . .
W9 O19 Ni8 128.3(6) . .
Ni4 O19 Ni8 95.6(6) . .
W9A O19 Ni8 129.1(6) . .
C9 O20 Ni5 127.7(12) . .
W8A O21 W4 122.6(7) . .
W8A O21 W8 12.9(2) . .
W4 O21 W8 126.6(6) . .
P1 O22 W1 125.5(7) . .
P1 O22 W6 127.5(6) . .
W1 O22 W6 90.0(5) . .
P1 O22 W2 123.4(7) . .
W1 O22 W2 89.8(4) . .
W6 O22 W2 89.3(4) . .
C1 O23 Ni4 126.9(13) . 17_554
C32 O25 Ni1 116.4(10) . .
C32 O25 Ni6 120.1(10) . .
Ni1 O25 Ni6 103.6(6) . .
C32 O25 Ni4 118.2(10) . .
Ni1 O25 Ni4 102.0(6) . .
Ni6 O25 Ni4 92.6(5) . .
P1 O26 Ni3 124.0(6) . .
P1 O26 Ni1 123.8(6) . .
Ni3 O26 Ni1 92.1(4) . .
P1 O26 Ni4 123.5(6) . .
Ni3 O26 Ni4 92.2(4) . .
Ni1 O26 Ni4 91.8(4) . .
W1 O27 W2 125.6(6) . .
W4 O28 Ni3 131.9(7) . .
W4 O28 Ni5 130.3(6) . .
Ni3 O28 Ni5 93.8(5) . .
W2 O29 W4 149.3(8) . .
W2 O30 Ni1 136.4(7) . .
W2 O30 Ni5 131.3(7) . .
Ni1 O30 Ni5 91.0(5) . .
W1 O32 Ni1 130.3(7) . .
W1 O32 Ni6 129.6(7) . .
Ni1 O32 Ni6 95.2(5) . .
C30 O33 Ni3 116.8(11) . .
C30 O33 Ni5 122.0(11) . .
Ni3 O33 Ni5 101.1(5) . .
C30 O33 Ni1 119.6(11) . .
Ni3 O33 Ni1 101.0(5) . .
Ni5 O33 Ni1 91.4(5) . .
W9 O34 W9A 15.7(3) . .
W8 O35 W8A 13.2(2) . .
W9 O37 W7 127.2(7) . .
W9 O37 W9A 16.12(15) . .
W7 O37 W9A 119.6(7) . .
W9 O37 W7A 123.7(7) . .
W7 O37 W7A 11.5(2) . .
W9A O37 W7A 113.4(8) . .
W10A O38 W10 14.2(3) . .
W12 O40 W12A 157.9(12) . 3_665
W12 O40 W12 148.8(12) . 3_665
W12A O40 W12 10.3(4) 3_665 3_665
W12 O40 W12A 1.4(4) . .
W12A O40 W12A 157.3(12) 3_665 .
W12 O40 W12A 148.0(11) 3_665 .
W11A O45 W11 17.9(3) . .
W12A O46 W12 5.5(4) . .
W12A O46 W5 131.8(10) . .
W12 O46 W5 126.3(9) . .
W12A O47 W12 12.3(5) . .
W9A O48 W11 120.9(8) . .
W9A O48 W9 5.7(3) . .
W11 O48 W9 124.7(7) . .
W9A O48 W11A 125.7(8) . .
W11 O48 W11A 7.2(2) . .
W9 O48 W11A 130.0(6) . .
W11A O49 W6 151.2(9) . .
W11A O49 W11 12.9(2) . .
W6 O49 W11 150.5(8) . .
W5 O50 W3 148.5(7) . 2_655
C28 O51 Ni2 116.5(10) . 2_655
C28 O51 Ni7 123.5(10) . .
Ni2 O51 Ni7 101.0(5) 2_655 .
C28 O51 Ni2 118.4(10) . .
Ni2 O51 Ni2 101.7(5) 2_655 .
Ni7 O51 Ni2 91.1(4) . .
P2 O52 W5 125.7(7) . .
P2 O52 W12 126.2(8) . .
W5 O52 W12 91.4(4) . .
P2 O52 W3 125.3(7) . .
W5 O52 W3 88.5(4) . .
W12 O52 W3 88.2(4) . .
P2 O53 Ni2 123.1(4) . .
P2 O53 Ni2 123.1(4) . 2_655
Ni2 O53 Ni2 93.0(5) . 2_655
P2 O53 Ni2 123.1(4) . 3_665
Ni2 O53 Ni2 93.0(5) . 3_665
Ni2 O53 Ni2 93.0(5) 2_655 3_665
C18 O54 Ni2 124.7(11) . .
C18 O55 Ni7 126.8(11) . .
W5 O56 Ni2 136.7(6) . .
W5 O56 Ni7 130.8(6) . .
Ni2 O56 Ni7 90.8(5) . .
W3 O57 Ni2 133.4(7) . .
W3 O57 Ni7 127.0(6) . 3_665
Ni2 O57 Ni7 94.1(5) . 3_665
C17 O58 Ni8 125.5(14) . .
W3 O59 W5 124.6(8) . .
W6 O60 W1 127.0(8) . .
W10A O61 W6 160.8(10) . .
W10A O61 W10 12.0(2) . .
W6 O61 W10 149.2(9) . .
W12 O62 W12A 11.2(4) . .
W12 O62 W3 125.5(8) . .
W12A O62 W3 126.1(8) . .
C27 N1 H1A 120.0 . .
C27 N1 H1B 120.0 . .
H1A N1 H1B 120.0 . .
C29 N2 H2A 120.1 . .
C29 N2 H2B 119.9 . .
H2A N2 H2B 120.0 . .
C19 N3 Ni6 105(2) . .
C19 N3 H3B 110.7 . .
Ni6 N3 H3B 110.7 . .
C19 N3 H3C 110.7 . .
Ni6 N3 H3C 110.7 . .
H3B N3 H3C 108.8 . .
C20 N4 Ni6 108.8(15) . .
C20 N4 H4A 109.9 . .
Ni6 N4 H4A 109.9 . .
C20 N4 H4B 109.9 . .
Ni6 N4 H4B 109.9 . .
H4A N4 H4B 108.3 . .
C21 N5 Ni8 110(2) . .
C21 N5 H5B 109.7 . .
Ni8 N5 H5B 109.7 . .
C21 N5 H5C 109.7 . .
Ni8 N5 H5C 109.7 . .
H5B N5 H5C 108.2 . .
C22 N6 Ni8 105.0(18) . .
C22 N6 H6A 110.7 . .
Ni8 N6 H6A 110.7 . .
C22 N6 H6B 110.7 . .
Ni8 N6 H6B 110.7 . .
H6A N6 H6B 108.8 . .
C23 N7 Ni5 107.4(17) . .
C23 N7 H7B 110.2 . .
Ni5 N7 H7B 110.2 . .
C23 N7 H7C 110.2 . .
Ni5 N7 H7C 110.2 . .
H7B N7 H7C 108.5 . .
C24 N8 Ni5 104.2(13) . .
C24 N8 H8A 110.9 . .
Ni5 N8 H8A 110.9 . .
C24 N8 H8B 110.9 . .
Ni5 N8 H8B 110.9 . .
H8A N8 H8B 108.9 . .
C25 N9 Ni7 109.6(16) . .
C25 N9 H9A 109.7 . .
Ni7 N9 H9A 109.7 . .
C25 N9 H9B 109.7 . .
Ni7 N9 H9B 109.7 . .
H9A N9 H9B 108.2 . .
C26 N10 Ni7 106.3(13) . .
C26 N10 H10A 110.5 . .
Ni7 N10 H10A 110.5 . .
C26 N10 H10B 110.5 . .
Ni7 N10 H10B 110.5 . .
H10A N10 H10B 108.7 . .
C33 N11 Ni9 105.8(16) . .
C33 N11 H11A 110.6 . .
Ni9 N11 H11A 110.6 . .
C33 N11 H11B 110.6 . .
Ni9 N11 H11B 110.6 . .
H11A N11 H11B 108.7 . .
C34 N12 Ni9 100.2(18) . .
C34 N12 H12B 111.7 . .
Ni9 N12 H12B 111.7 . .
C34 N12 H12C 111.7 . .
Ni9 N12 H12C 111.7 . .
H12B N12 H12C 109.5 . .
C35 N13 Ni9 102.6(18) . .
C35 N13 H13A 111.2 . .
Ni9 N13 H13A 111.2 . .
C35 N13 H13B 111.2 . .
Ni9 N13 H13B 111.2 . .
H13A N13 H13B 109.2 . .
C36 N14 Ni9 112.1(15) . .
C36 N14 H14B 109.2 . .
Ni9 N14 H14B 109.2 . .
C36 N14 H14C 109.2 . .
Ni9 N14 H14C 109.2 . .
H14B N14 H14C 107.9 . .
O23 C1 O16 126.9(18) . .
O23 C1 C2 117.2(18) . .
O16 C1 C2 115.0(16) . .
C3 C2 C1 119.3(18) . .
C3 C2 C7 118.3(18) . .
C1 C2 C7 122.3(18) . .
C4 C3 C2 119.9(19) . .
C4 C3 H3A 120.0 . .
C2 C3 H3A 120.0 . .
C5 C4 C3 120.9(19) . .
C5 C4 C8 122(2) . .
C3 C4 C8 117(2) . .
C6 C5 C4 120.5(19) . .
C6 C5 H5A 119.7 . .
C4 C5 H5A 119.7 . .
C5 C6 C7 121.8(17) . .
C5 C6 C9 119.0(19) . .
C7 C6 C9 119.1(16) . .
C6 C7 C2 118.3(17) . .
C6 C7 H7A 120.9 . .
C2 C7 H7A 120.9 . .
O43 C8 O41 122(2) . .
O43 C8 C4 119(2) . .
O41 C8 C4 116(3) . .
O7 C9 O20 126.1(16) . .
O7 C9 C6 115.5(16) . .
O20 C9 C6 118.3(16) . .
O44 C10 O42 119(3) . .
O44 C10 C11 123(2) . .
O42 C10 C11 116(2) . .
C16 C11 C12 118.7(17) . .
C16 C11 C10 117.4(18) . .
C12 C11 C10 123(2) . .
C13 C12 C11 119.9(18) . .
C13 C12 H12A 120.0 . .
C11 C12 H12A 120.0 . .
C12 C13 C14 119.7(18) . .
C12 C13 C17 119.4(19) . .
C14 C13 C17 120.3(16) . .
C15 C14 C13 120.2(17) . .
C15 C14 H14A 119.9 . .
C13 C14 H14A 119.9 . .
C14 C15 C16 120.8(16) . .
C14 C15 C18 119.9(16) . .
C16 C15 C18 119.0(15) . .
C11 C16 C15 119.9(16) . .
C11 C16 H16A 120.1 . .
C15 C16 H16A 120.1 . .
O14 C17 O58 129.6(18) . .
O14 C17 C13 114.0(16) . .
O58 C17 C13 116.1(18) . .
O55 C18 O54 126.2(16) . .
O55 C18 C15 119.8(15) . .
O54 C18 C15 113.8(15) . .
C20 C19 N3 122(4) . .
C20 C19 H19A 106.8 . .
N3 C19 H19A 106.8 . .
C20 C19 H19B 106.8 . .
N3 C19 H19B 106.8 . .
H19A C19 H19B 106.7 . .
C19 C20 N4 109(3) . .
C19 C20 H20A 109.8 . .
N4 C20 H20A 109.8 . .
C19 C20 H20B 109.8 . .
N4 C20 H20B 109.8 . .
H20A C20 H20B 108.3 . .
C22 C21 N5 113(2) . .
C22 C21 H21A 109.0 . .
N5 C21 H21A 109.0 . .
C22 C21 H21B 109.0 . .
N5 C21 H21B 109.0 . .
H21A C21 H21B 107.8 . .
C21 C22 N6 111(2) . .
C21 C22 H22A 109.5 . .
N6 C22 H22A 109.5 . .
C21 C22 H22B 109.5 . .
N6 C22 H22B 109.5 . .
H22A C22 H22B 108.1 . .
N7 C23 C24 111(3) . .
N7 C23 H23A 109.4 . .
C24 C23 H23A 109.4 . .
N7 C23 H23B 109.4 . .
C24 C23 H23B 109.4 . .
H23A C23 H23B 108.0 . .
C23 C24 N8 105(2) . .
C23 C24 H24A 110.7 . .
N8 C24 H24A 110.7 . .
C23 C24 H24B 110.7 . .
N8 C24 H24B 110.7 . .
H24A C24 H24B 108.8 . .
N9 C25 C26 107(2) . .
N9 C25 H25A 110.4 . .
C26 C25 H25A 110.4 . .
N9 C25 H25B 110.4 . .
C26 C25 H25B 110.4 . .
H25A C25 H25B 108.6 . .
C25 C26 N10 105(2) . .
C25 C26 H26A 110.7 . .
N10 C26 H26A 110.7 . .
C25 C26 H26B 110.7 . .
N10 C26 H26B 110.7 . .
H26A C26 H26B 108.8 . .
C28 C27 C28 112.5(10) . 3_665
C28 C27 C28 112.5(10) . 2_655
C28 C27 C28 112.5(10) 3_665 2_655
C28 C27 N1 106.2(11) . .
C28 C27 N1 106.2(11) 3_665 .
C28 C27 N1 106.2(11) 2_655 .
O51 C28 C27 114.7(15) . .
O51 C28 H28A 108.6 . .
C27 C28 H28A 108.6 . .
O51 C28 H28B 108.6 . .
C27 C28 H28B 108.6 . .
H28A C28 H28B 107.6 . .
C31 C29 N2 102.9(17) . .
C31 C29 C32 116.4(18) . .
N2 C29 C32 106.1(15) . .
C31 C29 C30 111.9(14) . .
N2 C29 C30 105.8(16) . .
C32 C29 C30 112.4(16) . .
O33 C30 C29 113.2(15) . .
O33 C30 H30A 108.9 . .
C29 C30 H30A 108.9 . .
O33 C30 H30B 108.9 . .
C29 C30 H30B 108.9 . .
H30A C30 H30B 107.8 . .
C29 C31 O12 112.5(15) . .
C29 C31 H31A 109.1 . .
O12 C31 H31A 109.1 . .
C29 C31 H31B 109.1 . .
O12 C31 H31B 109.1 . .
H31A C31 H31B 107.8 . .
O25 C32 C29 112.1(14) . .
O25 C32 H32A 109.2 . .
C29 C32 H32A 109.2 . .
O25 C32 H32B 109.2 . .
C29 C32 H32B 109.2 . .
H32A C32 H32B 107.9 . .
N11 C33 C34 102(3) . .
N11 C33 H33A 111.3 . .
C34 C33 H33A 111.3 . .
N11 C33 H33B 111.3 . .
C34 C33 H33B 111.3 . .
H33A C33 H33B 109.2 . .
C33 C34 N12 100(2) . .
C33 C34 H34A 111.7 . .
N12 C34 H34A 111.7 . .
C33 C34 H34B 111.7 . .
N12 C34 H34B 111.7 . .
H34A C34 H34B 109.5 . .
N13 C35 C36 112(3) . .
N13 C35 H35A 109.1 . .
C36 C35 H35A 109.1 . .
N13 C35 H35B 109.1 . .
C36 C35 H35B 109.1 . .
H35A C35 H35B 107.9 . .
N14 C36 C35 107(2) . .
N14 C36 H36A 110.2 . .
C35 C36 H36A 110.2 . .
N14 C36 H36B 110.2 . .
C35 C36 H36B 110.2 . .
H36A C36 H36B 108.5 . .
N16 C37 C39 119(2) . .
N17 C38 C40 107(3) . .
C37 C39 N18 98(2) . .
N15 C40 C38 92(2) . .

loop_
_geom_bond_atom_site_label_1
_geom_bond_atom_site_label_2
_geom_bond_distance
_geom_bond_site_symmetry_2
P1 O26 1.517(13) .
P1 O5 1.554(13) .
P1 O1 1.561(14) .
P1 O22 1.574(13) .
P2 O52 1.528(12) .
P2 O52 1.528(12) 2_655
P2 O52 1.528(12) 3_665
P2 O53 1.557(19) .
Ni1 O25 1.989(12) .
Ni1 O7 2.012(12) .
Ni1 O30 2.058(13) .
Ni1 O33 2.070(12) .
Ni1 O32 2.075(13) .
Ni1 O26 2.189(11) .
Ni1 Ni5 2.956(3) .
Ni2 O54 2.013(12) .
Ni2 O51 2.016(12) 3_665
Ni2 O56 2.037(12) .
Ni2 O57 2.067(12) .
Ni2 O51 2.078(11) .
Ni2 O53 2.189(10) .
Ni2 Ni7 2.961(3) .
Ni3 O33 2.010(12) .
Ni3 O18 2.036(13) .
Ni3 O14 2.038(14) .
Ni3 O12 2.049(12) .
Ni3 O28 2.086(12) .
Ni3 O26 2.185(11) .
Ni3 Ni8 2.959(3) .
Ni4 O12 1.992(15) .
Ni4 O11 2.025(14) .
Ni4 O23 2.027(13) 18_544
Ni4 O19 2.049(13) .
Ni4 O25 2.059(13) .
Ni4 O26 2.191(11) .
Ni4 Ni6 2.971(3) .
Ni5 O33 2.061(12) .
Ni5 N7 2.06(2) .
Ni5 N8 2.064(17) .
Ni5 O20 2.069(13) .
Ni5 O30 2.086(13) .
Ni5 O28 2.220(12) .
Ni6 O25 2.052(12) .
Ni6 O11 2.054(13) .
Ni6 N3 2.078(17) .
Ni6 N4 2.093(17) .
Ni6 O16 2.101(14) 18_544
Ni6 O32 2.223(13) .
Ni7 N10 2.065(16) .
Ni7 O51 2.072(11) .
Ni7 O55 2.082(13) .
Ni7 N9 2.107(19) .
Ni7 O56 2.119(12) .
Ni7 O57 2.238(13) 2_655
Ni8 O12 2.017(14) .
Ni8 N5 2.04(2) .
Ni8 O58 2.052(15) .
Ni8 N6 2.097(19) .
Ni8 O18 2.103(13) .
Ni8 O19 2.196(15) .
Ni9 O2W 1.97(3) .
Ni9 N14 2.054(18) .
Ni9 N11 2.09(3) .
Ni9 N12 2.10(3) .
Ni9 O1W 2.115(15) .
Ni9 N13 2.13(2) .
W1 O13 1.732(13) .
W1 O32 1.816(13) .
W1 O27 1.917(13) .
W1 O15 1.933(15) .
W1 O60 1.978(15) .
W1 O22 2.428(12) .
W2 O31 1.714(13) .
W2 O30 1.786(13) .
W2 O29 1.886(13) .
W2 O27 1.959(13) .
W2 O4 1.969(14) .
W2 O22 2.456(11) .
W3 O39 1.716(15) .
W3 O57 1.806(13) .
W3 O59 1.904(16) .
W3 O50 1.934(15) 3_665
W3 O62 2.044(16) .
W3 O52 2.481(13) .
W4 O24 1.710(13) .
W4 O28 1.791(13) .
W4 O21 1.937(13) .
W4 O29 1.939(13) .
W4 O17 1.999(16) .
W4 O5 2.442(14) .
W5 O36 1.694(16) .
W5 O56 1.798(12) .
W5 O50 1.917(15) .
W5 O59 1.968(17) .
W5 O46 1.985(14) .
W5 O52 2.433(13) .
W6 O3 1.720(14) .
W6 O60 1.876(14) .
W6 O49 1.922(17) .
W6 O4 1.934(16) .
W6 O61 1.939(14) .
W6 O22 2.450(14) .
W7 O2 1.646(15) .
W7 O11 1.737(15) .
W7 O37 1.937(14) .
W7 O15 1.973(15) .
W7 O10 2.074(19) .
W7 O1 2.478(13) .
W7A O10 1.69(2) .
W7A O2 1.754(17) .
W7A O15 1.774(17) .
W7A O11 2.094(15) .
W7A O37 2.110(17) .
W7A O1 2.375(15) .
W7A W11 3.126(7) .
W8 O18 1.688(14) .
W8 O35 1.719(15) .
W8 O9 1.925(16) .
W8 O21 1.956(14) .
W8 O8 2.069(17) .
W8 O5 2.474(14) .
W8A O8 1.638(17) .
W8A O21 1.869(15) .
W8A O35 1.872(17) .
W8A O9 1.977(17) .
W8A O18 2.066(15) .
W8A O5 2.313(16) .
W8A W10 3.053(7) .
W9 W9A 0.546(3) .
W9 O34 1.646(17) .
W9 O19 1.731(16) .
W9 O37 1.907(14) .
W9 O9 1.961(16) .
W9 O48 2.18(2) .
W9 O1 2.517(15) .
W9A O48 1.66(2) .
W9A O9 1.822(16) .
W9A O34 1.90(2) .
W9A O37 1.964(14) .
W9A O19 2.170(17) .
W9A O1 2.252(15) .
W9A W11 2.950(4) .
W10 O38 1.739(18) .
W10 O8 1.824(17) .
W10 O6 1.868(18) .
W10 O17 1.909(18) .
W10 O61 1.973(15) .
W10 O5 2.421(13) .
W10A O38 1.523(17) .
W10A O61 1.731(17) .
W10A O17 1.797(19) .
W10A O6 2.13(2) .
W10A O8 2.215(18) .
W11 W11A 0.553(4) .
W11 O48 1.73(2) .
W11 O45 1.76(2) .
W11 O10 1.830(18) .
W11 O6 1.993(18) .
W11 O49 2.050(17) .
W11 O1 2.388(15) .
W11A O45 1.554(19) .
W11A O49 1.688(18) .
W11A O6 1.850(18) .
W11A O10 2.10(2) .
W11A O48 2.22(2) .
W12 O40 1.71(2) .
W12 O47 1.728(18) .
W12 O62 1.833(18) .
W12 O46 1.951(17) .
W12 O40 2.05(2) 2_655
W12 O52 2.475(12) .
W12A O46 1.62(2) .
W12A O47 1.66(2) .
W12A O62 1.891(19) .
W12A O40 2.04(2) 2_655
W12A O40 2.08(2) .
O7 C9 1.25(2) .
O12 C31 1.52(3) .
O14 C17 1.26(2) .
O16 C1 1.30(2) .
O16 Ni6 2.100(14) 17_554
O20 C9 1.27(2) .
O23 C1 1.23(2) .
O23 Ni4 2.027(13) 17_554
O25 C32 1.44(2) .
O33 C30 1.38(2) .
O40 W12A 2.04(2) 3_665
O40 W12 2.05(2) 3_665
O41 C8 1.34(4) .
O42 C10 1.23(3) .
O43 C8 1.23(3) .
O44 C10 1.21(3) .
O50 W3 1.934(15) 2_655
O51 C28 1.362(19) .
O51 Ni2 2.016(12) 2_655
O53 Ni2 2.189(10) 2_655
O53 Ni2 2.189(10) 3_665
O54 C18 1.35(2) .
O55 C18 1.25(2) .
O57 Ni7 2.238(13) 3_665
O58 C17 1.27(2) .
N1 C27 1.54(4) .
N1 H1A 0.9003 .
N1 H1B 0.9002 .
N2 C29 1.51(2) .
N2 H2A 0.8999 .
N2 H2B 0.9000 .
N3 C19 1.44(5) .
N3 H3B 0.9000 .
N3 H3C 0.9000 .
N4 C20 1.54(4) .
N4 H4A 0.9000 .
N4 H4B 0.9000 .
N5 C21 1.42(4) .
N5 H5B 0.9000 .
N5 H5C 0.9000 .
N6 C22 1.47(4) .
N6 H6A 0.9000 .
N6 H6B 0.9000 .
N7 C23 1.41(3) .
N7 H7B 0.9000 .
N7 H7C 0.9000 .
N8 C24 1.60(3) .
N8 H8A 0.9000 .
N8 H8B 0.9000 .
N9 C25 1.44(3) .
N9 H9A 0.9000 .
N9 H9B 0.9000 .
N10 C26 1.53(3) .
N10 H10A 0.9000 .
N10 H10B 0.9000 .
N11 C33 1.54(5) .
N11 H11A 0.9000 .
N11 H11B 0.9000 .
N12 C34 1.74(5) .
N12 H12B 0.9000 .
N12 H12C 0.9000 .
N13 C35 1.36(4) .
N13 H13A 0.9000 .
N13 H13B 0.9000 .
N14 C36 1.50(4) .
N14 H14B 0.9000 .
N14 H14C 0.9000 .
C1 C2 1.44(3) .
C2 C3 1.41(3) .
C2 C7 1.44(2) .
C3 C4 1.41(3) .
C3 H3A 0.9300 .
C4 C5 1.37(3) .
C4 C8 1.51(3) .
C5 C6 1.34(3) .
C5 H5A 0.9300 .
C6 C7 1.42(3) .
C6 C9 1.52(2) .
C7 H7A 0.9300 .
C10 C11 1.47(3) .
C11 C16 1.40(3) .
C11 C12 1.43(3) .
C12 C13 1.37(3) .
C12 H12A 0.9300 .
C13 C14 1.43(3) .
C13 C17 1.55(3) .
C14 C15 1.35(2) .
C14 H14A 0.9300 .
C15 C16 1.41(3) .
C15 C18 1.51(2) .
C16 H16A 0.9300 .
C19 C20 1.34(5) .
C19 H19A 0.9700 .
C19 H19B 0.9700 .
C20 H20A 0.9700 .
C20 H20B 0.9700 .
C21 C22 1.41(5) .
C21 H21A 0.9700 .
C21 H21B 0.9700 .
C22 H22A 0.9700 .
C22 H22B 0.9700 .
C23 C24 1.42(4) .
C23 H23A 0.9700 .
C23 H23B 0.9700 .
C24 H24A 0.9700 .
C24 H24B 0.9700 .
C25 C26 1.53(4) .
C25 H25A 0.9700 .
C25 H25B 0.9700 .
C26 H26A 0.9700 .
C26 H26B 0.9700 .
C27 C28 1.505(17) .
C27 C28 1.505(17) 3_665
C27 C28 1.505(17) 2_655
C28 H28A 0.9700 .
C28 H28B 0.9700 .
C29 C31 1.46(3) .
C29 C32 1.53(2) .
C29 C30 1.55(3) .
C30 H30A 0.9700 .
C30 H30B 0.9700 .
C31 H31A 0.9700 .
C31 H31B 0.9700 .
C32 H32A 0.9700 .
C32 H32B 0.9700 .
C33 C34 1.63(4) .
C33 H33A 0.9700 .
C33 H33B 0.9700 .
C34 H34A 0.9700 .
C34 H34B 0.9700 .
C35 C36 1.52(4) .
C35 H35A 0.9700 .
C35 H35B 0.9700 .
C36 H36A 0.9700 .
C36 H36B 0.9700 .
N15 C40 1.499(5) .
N16 C37 1.500(5) .
N17 C38 1.499(5) .
N18 C39 1.501(5) .
C37 C39 1.501(5) .
C38 C40 1.501(5) .
